data_7712906
loop_
_publ_author_name
'Zhang, Hong-Ying'
'Qiu, Shu-Juan'
'Yang, Huan-Huan'
'Wang, Meng-Ting'
'Yang, Jie'
'Wang, Han-Bin'
'Liu, Nai-Hao'
'Chen, Xu-Dong'

_publ_section_title
;
 Cubane-type Tungsten-Iron-Sulfur Clusters with Nitrogen Atom in the Core:
 Terminal Ligand Substitutions and Redox Behaviors
;
_journal_name_full 'Dalton Transactions'
_journal_paper_doi 10.1039/D3DT00865G
_journal_year 2023
_chemical_formula_moiety 'C39 H67 B Fe3 N13 S3 Si W, C24 H20 B'
_chemical_formula_sum 'C63 H87 B2 Fe3 N13 S3 Si W'
_chemical_formula_weight 1523.74
_space_group_crystal_system monoclinic
_space_group_IT_number 14
_space_group_name_Hall '-P 2yn'
_space_group_name_H-M_alt 'P 1 21/n 1'
_atom_sites_solution_hydrogens mixed
_atom_sites_solution_primary iterative
_audit_creation_date 2022-11-16
_audit_creation_method
;
Olex2 1.5-alpha
(compiled 2022.11.02 svn.ra8b101fa for OlexSys, GUI svn.r6635)
;
_audit_update_record
;
2023-02-01 deposited with the CCDC.	2023-04-24 downloaded from the CCDC.
;
_cell_angle_alpha 90
_cell_angle_beta 109.78(05)
_cell_angle_gamma 90
_cell_formula_units_Z 8
_cell_length_a 19.87(14)
_cell_length_b 31.70(9)
_cell_length_c 25.83(9)
_cell_measurement_reflns_used 6850
_cell_measurement_temperature 296.15
_cell_measurement_theta_max 22.540
_cell_measurement_theta_min 2.211
_cell_volume 15310(13)
_computing_cell_refinement 'SAINT V8.40B (?, 2016)'
_computing_data_reduction 'SAINT V8.40B (?, 2016)'
_computing_molecular_graphics 'Olex2 1.5-alpha (Dolomanov et al., 2009)'
_computing_publication_material 'Olex2 1.5-alpha (Dolomanov et al., 2009)'
_computing_structure_refinement 'SHELXL 2018/3 (Sheldrick, 2015)'
_computing_structure_solution 'olex2.solve 1.5-alpha (Bourhis et al., 2015)'
_diffrn_ambient_temperature 296.15
_diffrn_measured_fraction_theta_full 0.997
_diffrn_measured_fraction_theta_max 0.998
_diffrn_measurement_device_type 'Bruker APEX-II CCD'
_diffrn_measurement_method '\f and \w scans'
_diffrn_radiation_type MoK\a
_diffrn_radiation_wavelength 0.71073
_diffrn_reflns_av_R_equivalents 0.0701
_diffrn_reflns_av_unetI/netI 0.0667
_diffrn_reflns_Laue_measured_fraction_full 0.997
_diffrn_reflns_Laue_measured_fraction_max 0.998
_diffrn_reflns_limit_h_max 25
_diffrn_reflns_limit_h_min -25
_diffrn_reflns_limit_k_max 41
_diffrn_reflns_limit_k_min -41
_diffrn_reflns_limit_l_max 33
_diffrn_reflns_limit_l_min -33
_diffrn_reflns_number 149896
_diffrn_reflns_point_group_measured_fraction_full 0.997
_diffrn_reflns_point_group_measured_fraction_max 0.998
_diffrn_reflns_theta_full 25.242
_diffrn_reflns_theta_max 27.485
_diffrn_reflns_theta_min 1.583
_diffrn_source_current 0.0
_diffrn_source_power 0.0
_diffrn_source_voltage 0.0
_diffrn_standards_number 0
_exptl_absorpt_coefficient_mu 2.196
_exptl_absorpt_correction_T_max 0.7456
_exptl_absorpt_correction_T_min 0.4828
_exptl_absorpt_correction_type none
_exptl_absorpt_process_details
;
SADABS-2016/2 (Bruker,2016/2) was used for absorption correction.
wR2(int) was 0.0921 before and 0.0562 after correction.
The Ratio of minimum to maximum transmission is 0.6475.
The \l/2 correction factor is Not present.
;
_exptl_crystal_colour 'brownish red'
_exptl_crystal_colour_modifier brownish
_exptl_crystal_colour_primary red
_exptl_crystal_density_diffrn 1.322
_exptl_crystal_description block
_exptl_crystal_F_000 6240
_refine_diff_density_max 1.150
_refine_diff_density_min -0.982
_refine_diff_density_rms 0.106
_refine_ls_extinction_method none
_refine_ls_goodness_of_fit_ref 1.043
_refine_ls_hydrogen_treatment constr
_refine_ls_matrix_type full
_refine_ls_number_parameters 1590
_refine_ls_number_reflns 35042
_refine_ls_number_restraints 0
_refine_ls_restrained_S_all 1.043
_refine_ls_R_factor_all 0.1053
_refine_ls_R_factor_gt 0.0582
_refine_ls_shift/su_max 0.003
_refine_ls_shift/su_mean 0.000
_refine_ls_structure_factor_coef Fsqd
_refine_ls_weighting_details 'w=1/[\s^2^(Fo^2^)+(0.0006P)^2^+61.0186P] where P=(Fo^2^+2Fc^2^)/3'
_refine_ls_weighting_scheme calc
_refine_ls_wR_factor_gt 0.0890
_refine_ls_wR_factor_ref 0.1049
_reflns_Friedel_coverage 0.000
_reflns_number_gt 22746
_reflns_number_total 35042
_reflns_threshold_expression 'I > 2\s(I)'
_cod_data_source_file d3dt00865g2.cif
_cod_data_source_block mo_zhy71_0m_a
_cod_original_cell_volume 15308(129)
_cod_database_code 7712906
_shelx_shelxl_version_number 2018/3
_shelx_space_group_comment
;
The symmetry employed for this shelxl refinement is uniquely defined
by the following loop, which should always be used as a source of
symmetry information in preference to the above space-group names.
They are only intended as comments.
;
_olex2_refinement_description
;
1. Fixed Uiso
 At 1.2 times of:
  All B(H) groups, All C(H) groups
 At 1.5 times of:
  All C(H,H,H) groups
2.a Riding coordinates:
 C01P(H01A,H01B,H01C)
2.b Ternary CH refined with riding coordinates:
 B3(H3), B1(H1A)
2.c Aromatic/amide H refined with riding coordinates:
 C01J(H01J), C01U(H01U), C01V(H01V), C01X(H01X), C022(H022), C025(H025),
 C027(H027), C028(H028), C02G(H11), C02H(H12), C02N(H02), C02Q(H13), C02R(H14),
 C02T(H15), C02U(H24), C032(H032), C033(H033), C034(H034), C036(H036),
 C03C(H16), C03D(H03P), C03H(H25), C03I(H26), C03L(H27), C03Q(H28), C03U(H17),
 C03V(H18), C03X(H19), C03Z(H29), C041(H041), C043(H043), C044(H044),
 C045(H045), C046(H046), C047(H047), C048(H048), C049(H049), C04B(H30),
 C04D(H20), C04G(H31), C04I(H32), C04L(H21), C04M(H22), C04N(H23), C04O(H33),
 C04P(H34)
2.d Idealised Me refined as rotating group:
 C01Z(H01D,H01E,H01F), C023(H02V,H02W,H02X), C02A(H02A,H02B,H02C), C02C(H02Y,H,
 HA), C02E(H02D,H02E,H02F), C02F(H02Z,HB,HC), C02L(H02G,H02H,H02I), C02O(H02J,
 H02K,H02L), C02P(H02M,H02N,H02O), C02W(H1,HD,HE), C02X(H02P,H02Q,H02R),
 C02Z(H02S,H02T,H02U), C030(H03A,H03B,H03C), C031(H03W,H03X,H03Y), C035(H03D,
 H03E,H03F), C037(H03G,H03H,H03I), C038(H03J,H03K,H03L), C039(H03Z,HF,HG),
 C03A(H03M,H03N,H03O), C03F(H03,HH,HI), C03G(H2,HJ,HK), C03J(H4,HL,HM), C03M(H5,
 HN,HO), C03N(H03Q,H03R,H03S), C03O(H6,HP,HQ), C03P(H7,HR,HS), C03S(H8,HT,HU),
 C03T(H9,HV,HW), C03Y(H03T,H03U,H03V), C040(H04P,H04Q,H04R), C042(H04S,H04T,
 H04U), C04A(H04A,H04B,H04C), C04C(H04D,H04E,H04F), C04E(H04G,H04H,H04I),
 C04F(H04V,H04W,H04X), C04H(H04J,H04K,H04L), C04J(H04M,H04N,H04O), C04K(H04Y,HX,
 HY), C04Q(H04Z,HZ,H35), C04R(H04,H36,H37), C04S(H10,H38,H39)
;
_smtbx_masks_void_probe_radius 1.2
_smtbx_masks_void_truncation_radius 1.2
_olex2_submission_special_instructions 'No special instructions were received'

loop_
_space_group_symop_operation_xyz
'x, y, z'
'-x+1/2, y+1/2, -z+1/2'
'-x, -y, -z'
'x-1/2, -y-1/2, z-1/2'

loop_
_atom_site_label
_atom_site_type_symbol
_atom_site_fract_x
_atom_site_fract_y
_atom_site_fract_z
_atom_site_U_iso_or_equiv
_atom_site_adp_type
_atom_site_occupancy
_atom_site_site_symmetry_order
_atom_site_calc_flag
_atom_site_refinement_flags_posn
_atom_site_refinement_flags_adp
_atom_site_refinement_flags_occupancy
_atom_site_disorder_assembly
_atom_site_disorder_group
W2 W 0.52984(2) 0.69574(2) 0.46077(2) 0.03518(6) Uani 1 1 d . . . . .
W1 W 0.05162(2) 0.68458(2) 0.51532(2) 0.03989(6) Uani 1 1 d . . . . .
Fe6 Fe 0.50566(4) 0.71806(2) 0.55520(3) 0.03661(18) Uani 1 1 d . . . . .
Fe5 Fe 0.63465(4) 0.72038(3) 0.55601(3) 0.03845(18) Uani 1 1 d . . . . .
Fe4 Fe 0.54427(4) 0.77603(2) 0.50283(3) 0.03992(19) Uani 1 1 d . . . . .
Fe3 Fe -0.05488(4) 0.70139(3) 0.41759(3) 0.0424(2) Uani 1 1 d . . . . .
Fe2 Fe 0.03523(4) 0.76014(3) 0.46038(3) 0.0446(2) Uani 1 1 d . . . . .
Fe1 Fe 0.07361(4) 0.69623(3) 0.41685(3) 0.0448(2) Uani 1 1 d . . . . .
S6 S 0.43922(7) 0.73997(4) 0.46866(6) 0.0403(3) Uani 1 1 d . . . . .
S5 S 0.56800(7) 0.66062(4) 0.54514(6) 0.0404(3) Uani 1 1 d . . . . .
S4 S 0.62427(7) 0.74316(5) 0.47046(6) 0.0427(3) Uani 1 1 d . . . . .
S2 S -0.04298(8) 0.73271(5) 0.49901(6) 0.0454(4) Uani 1 1 d . . . . .
S1 S 0.14033(8) 0.72556(5) 0.49869(6) 0.0477(4) Uani 1 1 d . . . . .
S3 S 0.01297(8) 0.64181(5) 0.43695(6) 0.0470(4) Uani 1 1 d . . . . .
Si2 Si 0.60517(10) 0.79140(6) 0.63849(7) 0.0549(5) Uani 1 1 d . . . . .
Si1 Si -0.02675(10) 0.76471(7) 0.32479(7) 0.0610(5) Uani 1 1 d . . . . .
N14 N 0.5788(2) 0.76087(13) 0.57992(17) 0.0402(11) Uani 1 1 d . . . . .
N20 N 0.4453(2) 0.64449(14) 0.43190(18) 0.0411(11) Uani 1 1 d . . . . .
N19 N 0.4400(2) 0.62212(14) 0.38482(19) 0.0427(11) Uani 1 1 d . . . . .
N26 N 0.4576(2) 0.67430(14) 0.64284(18) 0.0406(11) Uani 1 1 d . . . . .
N7 N 0.1392(3) 0.63651(16) 0.5528(2) 0.0496(12) Uani 1 1 d . . . . .
N6 N 0.1502(3) 0.62192(15) 0.6054(2) 0.0488(12) Uani 1 1 d . . . . .
N25 N 0.3812(2) 0.72042(14) 0.60180(17) 0.0384(10) Uani 1 1 d . . . . .
N15 N 0.5620(2) 0.62959(14) 0.38005(19) 0.0449(12) Uani 1 1 d . . . . .
N23 N 0.7999(2) 0.72939(17) 0.60210(19) 0.0487(12) Uani 1 1 d . . . . .
N17 N 0.4681(2) 0.68078(15) 0.33125(18) 0.0441(11) Uani 1 1 d . . . . .
N3 N 0.0898(2) 0.71137(15) 0.60309(17) 0.0407(11) Uani 1 1 d . . . . .
N5 N -0.0074(3) 0.64027(16) 0.5532(2) 0.0513(13) Uani 1 1 d . . . . .
N18 N 0.4898(2) 0.71245(15) 0.36934(18) 0.0444(12) Uani 1 1 d . . . . .
N16 N 0.5924(2) 0.64750(15) 0.4310(2) 0.0466(12) Uani 1 1 d . . . . .
N13 N -0.2206(2) 0.71147(16) 0.37029(19) 0.0464(12) Uani 1 1 d . . . . .
N24 N 0.7649(2) 0.68320(16) 0.64656(18) 0.0461(12) Uani 1 1 d . . . . .
N21 N 0.5715(3) 0.86769(16) 0.4745(2) 0.0577(14) Uani 1 1 d . . . . .
N4 N 0.0252(3) 0.62515(15) 0.6057(2) 0.0495(12) Uani 1 1 d . . . . .
N12 N -0.1837(3) 0.66735(15) 0.32427(19) 0.0460(12) Uani 1 1 d . . . . .
N1 N -0.0005(2) 0.73755(16) 0.38625(19) 0.0485(12) Uani 1 1 d . . . . .
N2 N 0.1104(2) 0.68335(16) 0.64683(18) 0.0481(12) Uani 1 1 d . . . . .
N9 N 0.1928(3) 0.69422(18) 0.3657(2) 0.0531(13) Uani 1 1 d . . . . .
C013 C 0.1025(3) 0.7494(2) 0.6255(2) 0.0458(14) Uani 1 1 d . . . . .
N22 N 0.4734(3) 0.86375(15) 0.4899(2) 0.0535(13) Uani 1 1 d . . . . .
C6 C 0.4459(3) 0.70553(17) 0.6052(2) 0.0375(13) Uani 1 1 d . . . . .
N8 N 0.1190(3) 0.64546(19) 0.3316(2) 0.0590(14) Uani 1 1 d . . . . .
C5 C 0.7404(3) 0.71229(19) 0.6060(2) 0.0449(14) Uani 1 1 d . . . . .
C018 C -0.2806(3) 0.6962(2) 0.3290(2) 0.0449(14) Uani 1 1 d . . . . .
C019 C 0.3519(3) 0.69892(19) 0.6359(2) 0.0426(14) Uani 1 1 d . . . . .
N10 N -0.0021(4) 0.85381(19) 0.4636(2) 0.0717(17) Uani 1 1 d . . . . .
N11 N 0.1047(3) 0.84849(18) 0.4647(2) 0.0618(15) Uani 1 1 d . . . . .
C01C C 0.3915(3) 0.59132(19) 0.3778(3) 0.0539(16) Uani 1 1 d . . . . .
C01D C 0.4002(3) 0.66946(19) 0.6614(2) 0.0452(14) Uani 1 1 d . . . . .
C01E C 0.8607(3) 0.7109(2) 0.6383(2) 0.0539(17) Uani 1 1 d . . . . .
C01F C -0.2568(3) 0.66901(19) 0.3004(2) 0.0490(15) Uani 1 1 d . . . . .
C3 C -0.1597(3) 0.69351(18) 0.3678(2) 0.0420(13) Uani 1 1 d . . . . .
C1 C 0.1304(3) 0.6780(2) 0.3670(2) 0.0518(16) Uani 1 1 d . . . . .
C01I C 0.4389(3) 0.6968(2) 0.2810(2) 0.0549(16) Uani 1 1 d . . . . .
C01J C 0.3654(3) 0.5933(2) 0.4198(3) 0.0568(17) Uani 1 1 d . . . . .
H01J H 0.331045 0.575652 0.425317 0.068 Uiso 1 1 calc R U . . .
C4 C 0.5294(4) 0.83999(19) 0.4892(2) 0.0513(16) Uani 1 1 d . . . . .
C01L C 0.4756(3) 0.74882(19) 0.3409(2) 0.0462(14) Uani 1 1 d . . . . .
C01M C 0.6941(4) 0.54652(18) 0.7261(2) 0.0526(16) Uani 1 1 d . . . . .
C01N C 0.3993(3) 0.62642(19) 0.4526(2) 0.0477(15) Uani 1 1 d . . . . .
C2 C 0.0475(4) 0.8251(2) 0.4626(2) 0.0562(17) Uani 1 1 d . . . . .
C01P C 0.3453(3) 0.7541(2) 0.5648(3) 0.0549(16) Uani 1 1 d . . . . .
H01A H 0.337412 0.777470 0.585680 0.082 Uiso 1 1 d R U . . .
H01B H 0.300152 0.744120 0.540190 0.082 Uiso 1 1 d R U . . .
H01C H 0.374502 0.763070 0.543850 0.082 Uiso 1 1 d R U . . .
C01Q C 0.7271(3) 0.59828(19) 0.8075(2) 0.0498(15) Uani 1 1 d . . . . .
C01R C 0.2066(3) 0.5958(2) 0.6207(3) 0.0576(17) Uani 1 1 d . . . . .
C01S C -0.1941(4) 0.4918(2) 0.1436(3) 0.0581(17) Uani 1 1 d . . . . .
C01T C 0.6103(3) 0.6052(2) 0.3681(3) 0.0541(16) Uani 1 1 d . . . . .
C01U C 0.4428(3) 0.7396(2) 0.2859(3) 0.0605(18) Uani 1 1 d . . . . .
H01U H 0.426353 0.759056 0.257356 0.073 Uiso 1 1 calc R U . . .
C01V C -0.0819(4) 0.5982(2) 0.5764(3) 0.0661(19) Uani 1 1 d . . . . .
H01V H -0.123149 0.583562 0.574685 0.079 Uiso 1 1 calc R U . . .
C01W C -0.1814(3) 0.57683(19) 0.1544(2) 0.0496(15) Uani 1 1 d . . . . .
C01X C 0.1307(3) 0.7463(2) 0.6814(3) 0.0594(17) Uani 1 1 d . . . . .
H01X H 0.144265 0.768604 0.706255 0.071 Uiso 1 1 calc R U . . .
C01Y C 0.8380(3) 0.6821(2) 0.6662(3) 0.0540(16) Uani 1 1 d . . . . .
C01Z C 0.4929(4) 0.79105(19) 0.3651(3) 0.0629(19) Uani 1 1 d . . . . .
H01D H 0.470444 0.795132 0.392232 0.094 Uiso 1 1 calc R U . . .
H01E H 0.475876 0.811927 0.336696 0.094 Uiso 1 1 calc R U . . .
H01F H 0.543841 0.793718 0.382033 0.094 Uiso 1 1 calc R U . . .
C020 C 0.5425(4) 0.9077(2) 0.4661(3) 0.069(2) Uani 1 1 d . . . . .
C021 C 0.4814(4) 0.9057(2) 0.4762(3) 0.0632(19) Uani 1 1 d . . . . .
C022 C 0.8013(4) 0.5999(2) 0.8329(3) 0.0598(17) Uani 1 1 d . . . . .
H022 H 0.826267 0.574519 0.839953 0.072 Uiso 1 1 calc R U . . .
C023 C 0.0857(4) 0.7897(2) 0.5938(3) 0.0630(18) Uani 1 1 d . . . . .
H02V H 0.108656 0.789774 0.566510 0.095 Uiso 1 1 calc R U . . .
H02W H 0.102758 0.813026 0.618370 0.095 Uiso 1 1 calc R U . . .
H02X H 0.034888 0.792059 0.576038 0.095 Uiso 1 1 calc R U . . .
C024 C 0.7207(3) 0.51578(19) 0.8285(3) 0.0520(16) Uani 1 1 d . . . . .
C025 C -0.2532(3) 0.5833(2) 0.1246(3) 0.0553(16) Uani 1 1 d . . . . .
H025 H -0.282929 0.559877 0.114556 0.066 Uiso 1 1 calc R U . . .
C026 C -0.0676(4) 0.5245(2) 0.1709(3) 0.0553(17) Uani 1 1 d . . . . .
C027 C -0.1418(3) 0.6138(2) 0.1685(2) 0.0548(16) Uani 1 1 d . . . . .
H027 H -0.093544 0.611776 0.189567 0.066 Uiso 1 1 calc R U . . .
C028 C 0.6955(4) 0.6380(2) 0.7971(2) 0.0565(17) Uani 1 1 d . . . . .
H028 H 0.646277 0.639448 0.779179 0.068 Uiso 1 1 calc R U . . .
C029 C -0.0195(4) 0.5994(2) 0.6194(3) 0.0621(18) Uani 1 1 d . . . . .
C02A C 0.3874(4) 0.6400(2) 0.5034(3) 0.0635(19) Uani 1 1 d . . . . .
H02A H 0.431794 0.639243 0.533580 0.095 Uiso 1 1 calc R U . . .
H02B H 0.353623 0.621445 0.510913 0.095 Uiso 1 1 calc R U . . .
H02C H 0.368845 0.668281 0.498820 0.095 Uiso 1 1 calc R U . . .
C02B C 0.1895(3) 0.6181(2) 0.5374(3) 0.0608(18) Uani 1 1 d . . . . .
C02C C -0.1374(3) 0.6405(2) 0.3054(3) 0.0604(18) Uani 1 1 d . . . . .
H02Y H -0.153278 0.611755 0.303817 0.091 Uiso 1 1 calc R U . . .
H H -0.089152 0.642581 0.330408 0.091 Uiso 1 1 calc R U . . .
HA H -0.139169 0.649334 0.269384 0.091 Uiso 1 1 calc R U . . .
C02D C -0.0723(3) 0.6231(2) 0.5357(3) 0.0588(17) Uani 1 1 d . . . . .
C02E C 0.5215(3) 0.6484(2) 0.6622(3) 0.0646(19) Uani 1 1 d . . . . .
H02D H 0.509961 0.619982 0.649471 0.097 Uiso 1 1 calc R U . . .
H02E H 0.539733 0.648661 0.701722 0.097 Uiso 1 1 calc R U . . .
H02F H 0.557043 0.659419 0.648327 0.097 Uiso 1 1 calc R U . . .
C02F C -0.2233(3) 0.7435(2) 0.4096(3) 0.069(2) Uani 1 1 d . . . . .
H02Z H -0.236845 0.769977 0.391058 0.104 Uiso 1 1 calc R U . . .
HB H -0.176995 0.746127 0.437464 0.104 Uiso 1 1 calc R U . . .
HC H -0.257725 0.735490 0.426410 0.104 Uiso 1 1 calc R U . . .
C02G C 0.7327(4) 0.6750(2) 0.8116(3) 0.0652(19) Uani 1 1 d . . . . .
H11 H 0.708550 0.700594 0.803754 0.078 Uiso 1 1 calc R U . . .
C02H C 0.8394(4) 0.6364(2) 0.8479(3) 0.070(2) Uani 1 1 d . . . . .
H12 H 0.888749 0.635418 0.865099 0.084 Uiso 1 1 calc R U . . .
C02I C 0.6600(3) 0.6330(2) 0.4499(3) 0.0572(17) Uani 1 1 d . . . . .
B3 B 0.4828(4) 0.6348(2) 0.3482(3) 0.0466(17) Uani 1 1 d . . . . .
H3 H 0.469215 0.616908 0.315401 0.056 Uiso 1 1 calc R U . . .
C02K C -0.1428(4) 0.53080(19) 0.2416(3) 0.0624(19) Uani 1 1 d . . . . .
C02L C 0.7122(4) 0.6429(3) 0.5059(3) 0.082(2) Uani 1 1 d . . . . .
H02G H 0.726995 0.671809 0.507046 0.123 Uiso 1 1 calc R U . . .
H02H H 0.753165 0.624831 0.513452 0.123 Uiso 1 1 calc R U . . .
H02I H 0.689739 0.638362 0.533005 0.123 Uiso 1 1 calc R U . . .
C02M C 0.2196(4) 0.6718(2) 0.3311(3) 0.0606(19) Uani 1 1 d . . . . .
C02N C 0.2321(4) 0.5930(2) 0.5791(3) 0.069(2) Uani 1 1 d . . . . .
H02 H 0.271309 0.577233 0.578529 0.082 Uiso 1 1 calc R U . . .
C02O C 0.6396(4) 0.8574(2) 0.4691(3) 0.076(2) Uani 1 1 d . . . . .
H02J H 0.676777 0.873214 0.495574 0.114 Uiso 1 1 calc R U . . .
H02K H 0.638650 0.864485 0.432665 0.114 Uiso 1 1 calc R U . . .
H02L H 0.648750 0.827815 0.475349 0.114 Uiso 1 1 calc R U . . .
C02P C 0.2815(3) 0.7089(2) 0.6401(3) 0.066(2) Uani 1 1 d . . . . .
H02M H 0.282740 0.736746 0.655085 0.099 Uiso 1 1 calc R U . . .
H02N H 0.270309 0.688801 0.663666 0.099 Uiso 1 1 calc R U . . .
H02O H 0.245719 0.707827 0.604147 0.099 Uiso 1 1 calc R U . . .
C02Q C 0.7572(4) 0.5319(2) 0.7219(3) 0.072(2) Uani 1 1 d . . . . .
H13 H 0.793329 0.523835 0.753957 0.087 Uiso 1 1 calc R U . . .
C02R C 0.8048(4) 0.6744(2) 0.8376(3) 0.070(2) Uani 1 1 d . . . . .
H14 H 0.830166 0.699478 0.848144 0.084 Uiso 1 1 calc R U . . .
C02S C 0.1352(4) 0.7046(2) 0.6939(3) 0.0608(18) Uani 1 1 d . . . . .
C02T C 0.6434(4) 0.5576(2) 0.6767(3) 0.0620(18) Uani 1 1 d . . . . .
H15 H 0.599614 0.568016 0.676737 0.074 Uiso 1 1 calc R U . . .
C02U C -0.2406(4) 0.6575(2) 0.1231(3) 0.0607(18) Uani 1 1 d . . . . .
H24 H -0.259836 0.684147 0.112150 0.073 Uiso 1 1 calc R U . . .
C02V C 0.6012(4) 0.5555(2) 0.7839(3) 0.0556(16) Uani 1 1 d . . . . .
C02W C -0.3542(3) 0.7094(2) 0.3247(3) 0.0633(18) Uani 1 1 d . . . . .
H1 H -0.362128 0.702963 0.358518 0.095 Uiso 1 1 calc R U . . .
HD H -0.388406 0.694529 0.294979 0.095 Uiso 1 1 calc R U . . .
HE H -0.359443 0.739197 0.317961 0.095 Uiso 1 1 calc R U . . .
C02X C 0.9348(3) 0.7231(3) 0.6408(3) 0.089(3) Uani 1 1 d . . . . .
H02P H 0.940916 0.716472 0.606370 0.133 Uiso 1 1 calc R U . . .
H02Q H 0.969301 0.707855 0.669881 0.133 Uiso 1 1 calc R U . . .
H02R H 0.941390 0.752851 0.647601 0.133 Uiso 1 1 calc R U . . .
C02Y C 0.1738(4) 0.6411(3) 0.3098(3) 0.0634(19) Uani 1 1 d . . . . .
C02Z C 0.3723(4) 0.5616(2) 0.3306(3) 0.074(2) Uani 1 1 d . . . . .
H02S H 0.357890 0.577295 0.296842 0.112 Uiso 1 1 calc R U . . .
H02T H 0.333609 0.543912 0.331704 0.112 Uiso 1 1 calc R U . . .
H02U H 0.413012 0.544481 0.332866 0.112 Uiso 1 1 calc R U . . .
C030 C 0.3970(4) 0.6356(2) 0.7000(3) 0.0650(19) Uani 1 1 d . . . . .
H03A H 0.396464 0.608677 0.682956 0.098 Uiso 1 1 calc R U . . .
H03B H 0.354273 0.638820 0.709156 0.098 Uiso 1 1 calc R U . . .
H03C H 0.438061 0.637508 0.732835 0.098 Uiso 1 1 calc R U . . .
C031 C 0.1715(4) 0.8321(2) 0.4638(3) 0.081(2) Uani 1 1 d . . . . .
H03W H 0.169681 0.801885 0.463033 0.121 Uiso 1 1 calc R U . . .
H03X H 0.209338 0.841336 0.496055 0.121 Uiso 1 1 calc R U . . .
H03Y H 0.180166 0.842270 0.431570 0.121 Uiso 1 1 calc R U . . .
C032 C 0.5782(4) 0.5793(2) 0.8198(3) 0.0656(19) Uani 1 1 d . . . . .
H032 H 0.610565 0.597690 0.843697 0.079 Uiso 1 1 calc R U . . .
C033 C -0.2826(4) 0.6224(2) 0.1093(3) 0.0614(18) Uani 1 1 d . . . . .
H033 H -0.331121 0.625015 0.089419 0.074 Uiso 1 1 calc R U . . .
C034 C -0.1702(4) 0.6529(2) 0.1531(3) 0.0603(18) Uani 1 1 d . . . . .
H034 H -0.141158 0.676614 0.163218 0.072 Uiso 1 1 calc R U . . .
C035 C 0.4123(4) 0.8481(2) 0.5024(3) 0.073(2) Uani 1 1 d . . . . .
H03D H 0.371703 0.846470 0.469155 0.110 Uiso 1 1 calc R U . . .
H03E H 0.401727 0.866918 0.527779 0.110 Uiso 1 1 calc R U . . .
H03F H 0.422804 0.820574 0.518588 0.110 Uiso 1 1 calc R U . . .
C036 C 0.7241(4) 0.4750(2) 0.8116(3) 0.078(2) Uani 1 1 d . . . . .
H036 H 0.707465 0.469136 0.774083 0.093 Uiso 1 1 calc R U . . .
C037 C 0.8013(4) 0.7636(2) 0.5652(3) 0.075(2) Uani 1 1 d . . . . .
H03G H 0.753232 0.771437 0.543775 0.112 Uiso 1 1 calc R U . . .
H03H H 0.826180 0.754661 0.541034 0.112 Uiso 1 1 calc R U . . .
H03I H 0.825499 0.787490 0.586242 0.112 Uiso 1 1 calc R U . . .
C038 C 0.7210(4) 0.6560(2) 0.6668(3) 0.068(2) Uani 1 1 d . . . . .
H03J H 0.671609 0.663648 0.649960 0.102 Uiso 1 1 calc R U . . .
H03K H 0.734594 0.658929 0.706002 0.102 Uiso 1 1 calc R U . . .
H03L H 0.727520 0.627189 0.657903 0.102 Uiso 1 1 calc R U . . .
C039 C 0.2875(4) 0.6838(3) 0.3219(3) 0.082(2) Uani 1 1 d . . . . .
H03Z H 0.282289 0.711145 0.305208 0.124 Uiso 1 1 calc R U . . .
HF H 0.297966 0.663419 0.298174 0.124 Uiso 1 1 calc R U . . .
HG H 0.325972 0.684332 0.356591 0.124 Uiso 1 1 calc R U . . .
C03A C 0.4097(4) 0.6709(3) 0.2302(3) 0.086(3) Uani 1 1 d . . . . .
H03M H 0.448352 0.657595 0.222030 0.130 Uiso 1 1 calc R U . . .
H03N H 0.383509 0.688674 0.200058 0.130 Uiso 1 1 calc R U . . .
H03O H 0.378370 0.649642 0.235798 0.130 Uiso 1 1 calc R U . . .
C03B C 0.0239(6) 0.8947(2) 0.4664(3) 0.082(2) Uani 1 1 d . . . . .
C03C C 0.7467(4) 0.5215(2) 0.8848(3) 0.0631(18) Uani 1 1 d . . . . .
H16 H 0.745314 0.548461 0.898592 0.076 Uiso 1 1 calc R U . . .
C03D C 0.6722(4) 0.6073(2) 0.4113(3) 0.068(2) Uani 1 1 d . . . . .
H03P H 0.714939 0.593774 0.414215 0.081 Uiso 1 1 calc R U . . .
C03E C 0.0905(5) 0.8912(2) 0.4675(3) 0.075(2) Uani 1 1 d . . . . .
C03F C 0.0024(4) 0.5767(2) 0.6735(3) 0.083(2) Uani 1 1 d . . . . .
H03 H -0.037949 0.561727 0.676810 0.124 Uiso 1 1 calc R U . . .
HH H 0.019036 0.596825 0.702906 0.124 Uiso 1 1 calc R U . . .
HI H 0.040010 0.557161 0.675453 0.124 Uiso 1 1 calc R U . . .
C03G C 0.1968(4) 0.6233(3) 0.4823(3) 0.082(2) Uani 1 1 d . . . . .
H2 H 0.151851 0.617330 0.454270 0.122 Uiso 1 1 calc R U . . .
HJ H 0.232519 0.604147 0.478874 0.122 Uiso 1 1 calc R U . . .
HK H 0.210863 0.651737 0.478347 0.122 Uiso 1 1 calc R U . . .
C03H C -0.0395(4) 0.5486(2) 0.1384(3) 0.0676(19) Uani 1 1 d . . . . .
H25 H -0.066483 0.571164 0.119342 0.081 Uiso 1 1 calc R U . . .
C03I C -0.2214(4) 0.4914(2) 0.0870(3) 0.076(2) Uani 1 1 d . . . . .
H26 H -0.214647 0.515173 0.068202 0.091 Uiso 1 1 calc R U . . .
C03J C 0.0447(4) 0.7994(2) 0.3207(3) 0.082(2) Uani 1 1 d . . . . .
H4 H 0.052899 0.821172 0.347930 0.123 Uiso 1 1 calc R U . . .
HL H 0.030942 0.811915 0.284751 0.123 Uiso 1 1 calc R U . . .
HM H 0.087682 0.783303 0.327158 0.123 Uiso 1 1 calc R U . . .
B2 B -0.1451(4) 0.5310(2) 0.1780(3) 0.0533(18) Uani 1 1 d . . . . .
C03L C -0.0237(4) 0.4906(2) 0.1964(3) 0.076(2) Uani 1 1 d . . . . .
H27 H -0.039453 0.472441 0.218156 0.091 Uiso 1 1 calc R U . . .
C03M C -0.2958(4) 0.6429(2) 0.2513(3) 0.072(2) Uani 1 1 d . . . . .
H5 H -0.282112 0.651490 0.220617 0.108 Uiso 1 1 calc R U . . .
HN H -0.346421 0.646715 0.242387 0.108 Uiso 1 1 calc R U . . .
HO H -0.283999 0.613699 0.259247 0.108 Uiso 1 1 calc R U . . .
C03N C 0.5926(4) 0.5809(3) 0.3158(3) 0.084(2) Uani 1 1 d . . . . .
H03Q H 0.633664 0.564860 0.315864 0.126 Uiso 1 1 calc R U . . .
H03R H 0.579288 0.600029 0.285234 0.126 Uiso 1 1 calc R U . . .
H03S H 0.553575 0.562056 0.312676 0.126 Uiso 1 1 calc R U . . .
C03O C -0.1261(4) 0.6287(3) 0.4803(3) 0.083(2) Uani 1 1 d . . . . .
H6 H -0.166846 0.611173 0.476745 0.125 Uiso 1 1 calc R U . . .
HP H -0.105617 0.620824 0.452938 0.125 Uiso 1 1 calc R U . . .
HQ H -0.140773 0.657684 0.475243 0.125 Uiso 1 1 calc R U . . .
C03P C 0.2319(4) 0.5750(2) 0.6761(3) 0.083(2) Uani 1 1 d . . . . .
H7 H 0.271700 0.556941 0.678828 0.125 Uiso 1 1 calc R U . . .
HR H 0.193754 0.558649 0.680826 0.125 Uiso 1 1 calc R U . . .
HS H 0.246526 0.596257 0.704261 0.125 Uiso 1 1 calc R U . . .
C03Q C -0.0806(5) 0.5335(2) 0.2873(3) 0.082(2) Uani 1 1 d . . . . .
H28 H -0.036737 0.534145 0.281821 0.098 Uiso 1 1 calc R U . . .
B1 B 0.1027(4) 0.6356(2) 0.6373(3) 0.0534(19) Uani 1 1 d . . . . .
H1A H 0.117564 0.621083 0.672920 0.064 Uiso 1 1 calc R U . . .
C03S C 0.2295(4) 0.7297(2) 0.3987(3) 0.069(2) Uani 1 1 d . . . . .
H8 H 0.198117 0.743400 0.414692 0.103 Uiso 1 1 calc R U . . .
HT H 0.243332 0.749308 0.375863 0.103 Uiso 1 1 calc R U . . .
HU H 0.271307 0.719815 0.427453 0.103 Uiso 1 1 calc R U . . .
C03T C 0.0576(4) 0.6175(3) 0.3181(3) 0.089(3) Uani 1 1 d . . . . .
H9 H 0.027197 0.625812 0.338267 0.133 Uiso 1 1 calc R U . . .
HV H 0.073669 0.589062 0.327608 0.133 Uiso 1 1 calc R U . . .
HW H 0.031458 0.619100 0.279324 0.133 Uiso 1 1 calc R U . . .
C03U C 0.7745(4) 0.4896(3) 0.9214(3) 0.080(2) Uani 1 1 d . . . . .
H17 H 0.791455 0.495210 0.958955 0.096 Uiso 1 1 calc R U . . .
C03V C 0.5099(4) 0.5772(3) 0.8220(3) 0.075(2) Uani 1 1 d . . . . .
H18 H 0.497678 0.593893 0.847083 0.090 Uiso 1 1 calc R U . . .
B4 B 0.6846(4) 0.5543(2) 0.7860(3) 0.0528(19) Uani 1 1 d . . . . .
C03X C 0.5496(4) 0.5291(2) 0.7501(3) 0.080(2) Uani 1 1 d . . . . .
H19 H 0.561478 0.511791 0.725432 0.096 Uiso 1 1 calc R U . . .
C03Y C 0.8791(4) 0.6518(3) 0.7094(3) 0.083(2) Uani 1 1 d . . . . .
H03T H 0.867078 0.656036 0.742034 0.124 Uiso 1 1 calc R U . . .
H03U H 0.929365 0.656435 0.717613 0.124 Uiso 1 1 calc R U . . .
H03V H 0.867210 0.623499 0.696364 0.124 Uiso 1 1 calc R U . . .
C03Z C 0.0256(4) 0.5412(3) 0.1325(3) 0.076(2) Uani 1 1 d . . . . .
H29 H 0.041559 0.558658 0.110187 0.091 Uiso 1 1 calc R U . . .
C040 C 0.1636(5) 0.6839(3) 0.7489(3) 0.100(3) Uani 1 1 d . . . . .
H04P H 0.187855 0.704462 0.776179 0.149 Uiso 1 1 calc R U . . .
H04Q H 0.196575 0.662038 0.747911 0.149 Uiso 1 1 calc R U . . .
H04R H 0.124777 0.671905 0.758148 0.149 Uiso 1 1 calc R U . . .
C041 C 0.7174(6) 0.5394(3) 0.6251(3) 0.090(3) Uani 1 1 d . . . . .
H041 H 0.724496 0.536861 0.591441 0.107 Uiso 1 1 calc R U . . .
C042 C 0.1452(5) 0.9246(3) 0.4701(3) 0.116(4) Uani 1 1 d . . . . .
H04S H 0.187751 0.919198 0.500859 0.173 Uiso 1 1 calc R U . . .
H04T H 0.126377 0.951762 0.474256 0.173 Uiso 1 1 calc R U . . .
H04U H 0.156423 0.924083 0.436726 0.173 Uiso 1 1 calc R U . . .
C043 C 0.0665(4) 0.5086(3) 0.1592(4) 0.085(3) Uani 1 1 d . . . . .
H043 H 0.110993 0.503862 0.155800 0.102 Uiso 1 1 calc R U . . .
C044 C -0.1454(9) 0.5340(3) 0.3493(5) 0.128(5) Uani 1 1 d . . . . .
H044 H -0.146227 0.534118 0.385078 0.154 Uiso 1 1 calc R U . . .
C045 C 0.4609(5) 0.5513(3) 0.7884(4) 0.082(2) Uani 1 1 d . . . . .
H045 H 0.414843 0.549667 0.789913 0.099 Uiso 1 1 calc R U . . .
C046 C 0.0423(4) 0.4829(3) 0.1907(4) 0.088(3) Uani 1 1 d . . . . .
H046 H 0.069741 0.460126 0.208646 0.105 Uiso 1 1 calc R U . . .
C047 C 0.6550(5) 0.5540(2) 0.6274(3) 0.078(2) Uani 1 1 d . . . . .
H047 H 0.619034 0.561824 0.595117 0.093 Uiso 1 1 calc R U . . .
C048 C -0.2583(5) 0.4577(3) 0.0564(4) 0.096(3) Uani 1 1 d . . . . .
H048 H -0.277069 0.459229 0.018256 0.115 Uiso 1 1 calc R U . . .
C049 C -0.2053(5) 0.5300(2) 0.2540(4) 0.085(2) Uani 1 1 d . . . . .
H049 H -0.248439 0.527657 0.225106 0.102 Uiso 1 1 calc R U . . .
C04A C 0.5311(5) 0.8247(3) 0.6437(3) 0.103(3) Uani 1 1 d . . . . .
H04A H 0.520763 0.846439 0.616242 0.155 Uiso 1 1 calc R U . . .
H04B H 0.544924 0.837304 0.679558 0.155 Uiso 1 1 calc R U . . .
H04C H 0.489373 0.807585 0.637960 0.155 Uiso 1 1 calc R U . . .
C04B C -0.2052(5) 0.4551(2) 0.1682(4) 0.091(3) Uani 1 1 d . . . . .
H30 H -0.188495 0.453666 0.206426 0.109 Uiso 1 1 calc R U . . .
C04C C 0.5767(5) 0.9440(2) 0.4479(4) 0.106(3) Uani 1 1 d . . . . .
H04D H 0.547436 0.968703 0.444408 0.158 Uiso 1 1 calc R U . . .
H04E H 0.581529 0.937642 0.413016 0.158 Uiso 1 1 calc R U . . .
H04F H 0.623094 0.949173 0.474612 0.158 Uiso 1 1 calc R U . . .
C04D C 0.4807(5) 0.5274(3) 0.7519(4) 0.094(3) Uani 1 1 d . . . . .
H20 H 0.447315 0.509665 0.727811 0.113 Uiso 1 1 calc R U . . .
C04E C 0.4257(4) 0.9384(2) 0.4742(3) 0.097(3) Uani 1 1 d . . . . .
H04G H 0.423080 0.942175 0.510332 0.145 Uiso 1 1 calc R U . . .
H04H H 0.380078 0.929293 0.449491 0.145 Uiso 1 1 calc R U . . .
H04I H 0.438477 0.964682 0.461459 0.145 Uiso 1 1 calc R U . . .
C04F C -0.0734(5) 0.8442(3) 0.4627(4) 0.103(3) Uani 1 1 d . . . . .
H04V H -0.081157 0.814326 0.458921 0.155 Uiso 1 1 calc R U . . .
H04W H -0.107572 0.858406 0.432271 0.155 Uiso 1 1 calc R U . . .
H04X H -0.078870 0.853539 0.496456 0.155 Uiso 1 1 calc R U . . .
C04G C -0.2073(7) 0.5324(3) 0.3071(5) 0.111(4) Uani 1 1 d . . . . .
H31 H -0.250827 0.532978 0.313243 0.133 Uiso 1 1 calc R U . . .
C04H C 0.6804(5) 0.8254(3) 0.6385(4) 0.121(4) Uani 1 1 d . . . . .
H04J H 0.720128 0.808150 0.638612 0.182 Uiso 1 1 calc R U . . .
H04K H 0.694213 0.842917 0.670738 0.182 Uiso 1 1 calc R U . . .
H04L H 0.665965 0.842840 0.606240 0.182 Uiso 1 1 calc R U . . .
C04I C -0.0815(7) 0.5353(3) 0.3410(4) 0.114(4) Uani 1 1 d . . . . .
H32 H -0.039085 0.537378 0.370672 0.137 Uiso 1 1 calc R U . . .
C04J C 0.6350(5) 0.7583(3) 0.7009(3) 0.105(3) Uani 1 1 d . . . . .
H04M H 0.595596 0.741659 0.702925 0.157 Uiso 1 1 calc R U . . .
H04N H 0.652296 0.775945 0.732804 0.157 Uiso 1 1 calc R U . . .
H04O H 0.672734 0.739901 0.699295 0.157 Uiso 1 1 calc R U . . .
C04K C 0.1745(5) 0.6066(3) 0.2715(3) 0.096(3) Uani 1 1 d . . . . .
H04Y H 0.179564 0.580055 0.290221 0.144 Uiso 1 1 calc R U . . .
HX H 0.213994 0.610561 0.258430 0.144 Uiso 1 1 calc R U . . .
HY H 0.130563 0.606886 0.240841 0.144 Uiso 1 1 calc R U . . .
C04L C 0.7699(5) 0.5283(3) 0.6726(4) 0.091(3) Uani 1 1 d . . . . .
H21 H 0.813800 0.518582 0.671931 0.109 Uiso 1 1 calc R U . . .
C04M C 0.7774(5) 0.4499(3) 0.9031(4) 0.099(3) Uani 1 1 d . . . . .
H22 H 0.797112 0.428138 0.927635 0.119 Uiso 1 1 calc R U . . .
C04N C 0.7511(5) 0.4425(2) 0.8481(4) 0.101(3) Uani 1 1 d . . . . .
H23 H 0.751323 0.415208 0.834919 0.121 Uiso 1 1 calc R U . . .
C04O C -0.2404(6) 0.4202(3) 0.1385(5) 0.120(4) Uani 1 1 d . . . . .
H33 H -0.245617 0.395693 0.156642 0.144 Uiso 1 1 calc R U . . .
C04P C -0.2666(5) 0.4223(3) 0.0833(5) 0.112(4) Uani 1 1 d . . . . .
H34 H -0.290709 0.399278 0.063245 0.135 Uiso 1 1 calc R U . . .
C04Q C -0.1084(5) 0.7957(4) 0.3175(4) 0.138(5) Uani 1 1 d . . . . .
H04Z H -0.145171 0.777216 0.320457 0.207 Uiso 1 1 calc R U . . .
HZ H -0.124383 0.809292 0.282194 0.207 Uiso 1 1 calc R U . . .
H35 H -0.097876 0.816608 0.345971 0.207 Uiso 1 1 calc R U . . .
C04R C -0.0212(6) 0.9327(3) 0.4654(4) 0.130(4) Uani 1 1 d . . . . .
H04 H -0.060543 0.933498 0.431265 0.195 Uiso 1 1 calc R U . . .
H36 H 0.007167 0.957734 0.468818 0.195 Uiso 1 1 calc R U . . .
H37 H -0.039257 0.931256 0.495446 0.195 Uiso 1 1 calc R U . . .
C04S C -0.0480(6) 0.7292(3) 0.2650(3) 0.134(4) Uani 1 1 d . . . . .
H10 H -0.006222 0.713108 0.266926 0.202 Uiso 1 1 calc R U . . .
H38 H -0.062979 0.745509 0.231790 0.202 Uiso 1 1 calc R U . . .
H39 H -0.085722 0.710347 0.265243 0.202 Uiso 1 1 calc R U . . .

loop_
_atom_site_aniso_label
_atom_site_aniso_U_11
_atom_site_aniso_U_22
_atom_site_aniso_U_33
_atom_site_aniso_U_23
_atom_site_aniso_U_13
_atom_site_aniso_U_12
W2 0.02883(11) 0.03958(12) 0.03598(12) -0.00263(10) 0.00946(9) -0.00051(10)
W1 0.03106(12) 0.04949(14) 0.03943(13) 0.00146(11) 0.01234(10) -0.00305(10)
Fe6 0.0301(4) 0.0412(5) 0.0380(4) -0.0007(3) 0.0110(3) -0.0007(3)
Fe5 0.0288(4) 0.0463(5) 0.0387(4) -0.0011(4) 0.0095(3) -0.0017(3)
Fe4 0.0390(5) 0.0371(4) 0.0432(5) 0.0001(4) 0.0133(4) -0.0018(4)
Fe3 0.0307(4) 0.0593(5) 0.0383(4) -0.0022(4) 0.0130(3) -0.0023(4)
Fe2 0.0386(5) 0.0509(5) 0.0439(5) 0.0027(4) 0.0136(4) -0.0031(4)
Fe1 0.0311(4) 0.0633(6) 0.0433(5) -0.0003(4) 0.0169(4) -0.0025(4)
S6 0.0307(7) 0.0449(8) 0.0426(8) -0.0017(6) 0.0090(6) 0.0032(6)
S5 0.0350(8) 0.0402(8) 0.0443(8) 0.0035(6) 0.0110(6) 0.0016(6)
S4 0.0339(8) 0.0505(9) 0.0453(8) 0.0008(7) 0.0158(6) -0.0055(6)
S2 0.0386(8) 0.0568(9) 0.0413(8) -0.0017(7) 0.0143(7) 0.0010(7)
S1 0.0354(8) 0.0603(10) 0.0465(9) 0.0045(7) 0.0126(7) -0.0068(7)
S3 0.0397(8) 0.0534(9) 0.0492(9) -0.0066(7) 0.0169(7) -0.0039(7)
Si2 0.0560(11) 0.0555(11) 0.0499(10) -0.0154(8) 0.0139(9) -0.0073(9)
Si1 0.0534(11) 0.0801(14) 0.0462(10) 0.0141(10) 0.0127(9) -0.0066(10)
N14 0.044(3) 0.038(3) 0.037(2) -0.008(2) 0.010(2) 0.000(2)
N20 0.039(3) 0.042(3) 0.042(3) -0.005(2) 0.012(2) -0.009(2)
N19 0.038(3) 0.043(3) 0.045(3) -0.010(2) 0.011(2) -0.003(2)
N26 0.031(3) 0.051(3) 0.036(3) 0.000(2) 0.007(2) 0.002(2)
N7 0.039(3) 0.054(3) 0.052(3) 0.002(3) 0.011(2) 0.003(2)
N6 0.041(3) 0.046(3) 0.056(3) 0.008(2) 0.012(2) 0.000(2)
N25 0.030(2) 0.047(3) 0.038(2) -0.003(2) 0.010(2) 0.003(2)
N15 0.046(3) 0.044(3) 0.048(3) -0.012(2) 0.021(2) 0.001(2)
N23 0.029(3) 0.078(4) 0.036(3) -0.006(3) 0.008(2) -0.007(2)
N17 0.039(3) 0.057(3) 0.033(3) -0.009(2) 0.007(2) -0.003(2)
N3 0.030(2) 0.057(3) 0.034(2) 0.002(2) 0.010(2) -0.007(2)
N5 0.044(3) 0.059(3) 0.052(3) -0.001(3) 0.018(2) -0.016(2)
N18 0.042(3) 0.053(3) 0.038(3) -0.003(2) 0.013(2) 0.001(2)
N16 0.038(3) 0.054(3) 0.051(3) 0.000(2) 0.019(2) 0.010(2)
N13 0.034(3) 0.063(3) 0.041(3) -0.003(2) 0.011(2) 0.000(2)
N24 0.037(3) 0.060(3) 0.038(3) -0.007(2) 0.008(2) -0.005(2)
N21 0.069(4) 0.041(3) 0.052(3) 0.000(2) 0.006(3) -0.015(3)
N4 0.052(3) 0.049(3) 0.050(3) 0.012(2) 0.020(3) -0.003(2)
N12 0.045(3) 0.053(3) 0.040(3) -0.001(2) 0.014(2) -0.001(2)
N1 0.040(3) 0.064(3) 0.041(3) 0.006(2) 0.012(2) -0.005(2)
N2 0.046(3) 0.062(3) 0.035(3) 0.003(2) 0.012(2) -0.003(2)
N9 0.039(3) 0.077(4) 0.046(3) 0.013(3) 0.018(2) 0.007(3)
C013 0.036(3) 0.056(4) 0.045(3) -0.011(3) 0.012(3) -0.008(3)
N22 0.061(4) 0.040(3) 0.048(3) 0.004(2) 0.004(3) 0.009(3)
C6 0.025(3) 0.043(3) 0.041(3) -0.003(2) 0.007(2) 0.001(2)
N8 0.050(3) 0.085(4) 0.046(3) -0.001(3) 0.022(3) 0.005(3)
C5 0.039(3) 0.062(4) 0.036(3) -0.005(3) 0.014(3) -0.007(3)
C018 0.027(3) 0.064(4) 0.041(3) 0.006(3) 0.008(2) -0.002(3)
C019 0.036(3) 0.062(4) 0.031(3) -0.007(3) 0.013(2) -0.008(3)
N10 0.089(5) 0.055(4) 0.072(4) 0.014(3) 0.029(4) 0.009(3)
N11 0.082(4) 0.058(4) 0.040(3) 0.001(3) 0.013(3) -0.017(3)
C01C 0.054(4) 0.043(4) 0.060(4) -0.012(3) 0.013(3) -0.008(3)
C01D 0.047(4) 0.053(4) 0.035(3) -0.001(3) 0.014(3) -0.005(3)
C01E 0.036(3) 0.089(5) 0.036(3) -0.015(3) 0.012(3) -0.003(3)
C01F 0.047(4) 0.055(4) 0.044(3) 0.000(3) 0.014(3) -0.009(3)
C3 0.033(3) 0.055(4) 0.039(3) -0.001(3) 0.012(2) 0.001(3)
C1 0.039(3) 0.074(5) 0.042(3) 0.008(3) 0.014(3) 0.002(3)
C01I 0.052(4) 0.079(5) 0.035(3) -0.008(3) 0.015(3) -0.003(3)
C01J 0.050(4) 0.055(4) 0.064(4) -0.007(3) 0.017(3) -0.020(3)
C4 0.063(4) 0.044(4) 0.037(3) 0.005(3) 0.005(3) 0.000(3)
C01L 0.046(4) 0.050(4) 0.043(3) 0.011(3) 0.018(3) 0.013(3)
C01M 0.062(4) 0.040(3) 0.047(4) -0.002(3) 0.008(3) -0.002(3)
C01N 0.040(3) 0.052(4) 0.053(4) -0.007(3) 0.018(3) -0.013(3)
C2 0.065(5) 0.061(4) 0.036(3) 0.002(3) 0.008(3) -0.002(4)
C01P 0.043(4) 0.063(4) 0.061(4) 0.007(3) 0.021(3) 0.017(3)
C01Q 0.060(4) 0.051(4) 0.036(3) -0.003(3) 0.012(3) 0.010(3)
C01R 0.047(4) 0.047(4) 0.070(5) 0.009(3) 0.009(3) 0.003(3)
C01S 0.057(4) 0.049(4) 0.069(5) -0.003(3) 0.022(4) 0.001(3)
C01T 0.048(4) 0.053(4) 0.066(4) -0.015(3) 0.025(3) 0.000(3)
C01U 0.064(5) 0.071(5) 0.042(4) 0.011(3) 0.013(3) 0.008(4)
C01V 0.050(4) 0.078(5) 0.074(5) 0.009(4) 0.026(4) -0.022(4)
C01W 0.061(4) 0.047(4) 0.040(3) -0.001(3) 0.016(3) 0.004(3)
C01X 0.065(5) 0.067(5) 0.044(4) -0.008(3) 0.015(3) -0.012(4)
C01Y 0.037(3) 0.074(5) 0.046(4) -0.014(3) 0.009(3) 0.004(3)
C01Z 0.079(5) 0.045(4) 0.053(4) 0.010(3) 0.007(4) 0.007(3)
C020 0.082(6) 0.038(4) 0.065(5) 0.006(3) -0.002(4) -0.014(4)
C021 0.077(5) 0.037(4) 0.056(4) 0.007(3) -0.003(4) 0.000(3)
C022 0.061(4) 0.046(4) 0.071(5) 0.006(3) 0.020(4) 0.012(3)
C023 0.067(5) 0.054(4) 0.059(4) -0.010(3) 0.010(4) -0.014(3)
C024 0.057(4) 0.043(4) 0.051(4) -0.001(3) 0.013(3) 0.009(3)
C025 0.055(4) 0.053(4) 0.056(4) -0.003(3) 0.016(3) 0.000(3)
C026 0.063(4) 0.049(4) 0.045(4) -0.004(3) 0.007(3) 0.007(3)
C027 0.054(4) 0.054(4) 0.048(4) 0.006(3) 0.005(3) 0.002(3)
C028 0.059(4) 0.054(4) 0.044(4) -0.004(3) 0.000(3) 0.008(3)
C029 0.073(5) 0.053(4) 0.073(5) 0.016(4) 0.041(4) -0.005(4)
C02A 0.060(4) 0.076(5) 0.062(4) -0.014(4) 0.031(4) -0.029(4)
C02B 0.045(4) 0.062(4) 0.075(5) 0.004(4) 0.021(4) 0.012(3)
C02C 0.054(4) 0.070(5) 0.057(4) -0.016(3) 0.019(3) 0.004(3)
C02D 0.048(4) 0.071(5) 0.059(4) 0.003(3) 0.021(3) -0.017(3)
C02E 0.049(4) 0.090(5) 0.058(4) 0.022(4) 0.021(3) 0.019(4)
C02F 0.042(4) 0.105(6) 0.061(4) -0.025(4) 0.020(3) 0.012(4)
C02G 0.077(5) 0.048(4) 0.059(4) -0.007(3) 0.009(4) 0.010(4)
C02H 0.063(5) 0.062(5) 0.079(5) -0.003(4) 0.015(4) 0.000(4)
C02I 0.041(4) 0.059(4) 0.072(5) -0.015(3) 0.020(3) 0.011(3)
B3 0.039(4) 0.057(5) 0.042(4) -0.015(3) 0.011(3) -0.002(3)
C02K 0.091(6) 0.042(4) 0.057(4) 0.011(3) 0.028(4) 0.013(4)
C02L 0.044(4) 0.118(7) 0.073(5) -0.032(5) 0.006(4) 0.025(4)
C02M 0.046(4) 0.087(5) 0.057(4) 0.030(4) 0.029(3) 0.028(4)
C02N 0.050(4) 0.064(5) 0.086(5) 0.003(4) 0.016(4) 0.015(3)
C02O 0.076(5) 0.063(5) 0.091(6) 0.004(4) 0.030(5) -0.023(4)
C02P 0.042(4) 0.102(6) 0.059(4) 0.003(4) 0.024(3) -0.004(4)
C02Q 0.064(5) 0.096(6) 0.054(4) -0.010(4) 0.017(4) 0.002(4)
C02R 0.079(5) 0.049(4) 0.077(5) -0.012(4) 0.018(4) -0.008(4)
C02S 0.064(4) 0.072(5) 0.041(4) 0.007(3) 0.010(3) 0.007(4)
C02T 0.075(5) 0.053(4) 0.049(4) -0.007(3) 0.008(4) 0.004(3)
C02U 0.063(5) 0.056(4) 0.064(4) 0.009(3) 0.022(4) 0.012(4)
C02V 0.064(4) 0.045(4) 0.053(4) 0.006(3) 0.013(3) 0.006(3)
C02W 0.039(4) 0.089(5) 0.059(4) 0.001(4) 0.014(3) 0.001(3)
C02X 0.043(4) 0.164(9) 0.063(5) -0.015(5) 0.023(4) -0.017(5)
C02Y 0.060(5) 0.087(5) 0.049(4) 0.011(4) 0.026(4) 0.024(4)
C02Z 0.075(5) 0.061(5) 0.083(5) -0.030(4) 0.022(4) -0.020(4)
C030 0.064(5) 0.081(5) 0.053(4) 0.010(4) 0.024(4) -0.008(4)
C031 0.079(6) 0.080(6) 0.080(5) 0.008(4) 0.023(5) -0.026(5)
C032 0.066(5) 0.079(5) 0.051(4) -0.001(4) 0.018(4) -0.001(4)
C033 0.055(4) 0.062(5) 0.061(4) 0.006(3) 0.010(3) 0.012(4)
C034 0.068(5) 0.055(4) 0.054(4) 0.002(3) 0.016(4) -0.005(4)
C035 0.074(5) 0.062(5) 0.088(6) -0.005(4) 0.034(4) 0.008(4)
C036 0.124(7) 0.046(4) 0.051(4) -0.001(3) 0.015(4) 0.018(4)
C037 0.056(4) 0.114(6) 0.051(4) 0.011(4) 0.013(3) -0.025(4)
C038 0.062(5) 0.070(5) 0.065(5) 0.015(4) 0.013(4) -0.012(4)
C039 0.057(5) 0.120(7) 0.088(5) 0.030(5) 0.048(4) 0.019(4)
C03A 0.098(6) 0.106(6) 0.043(4) -0.015(4) 0.007(4) -0.003(5)
C03B 0.129(8) 0.053(5) 0.065(5) 0.006(4) 0.035(5) 0.009(5)
C03C 0.081(5) 0.057(4) 0.052(4) 0.001(3) 0.023(4) 0.001(4)
C03D 0.046(4) 0.075(5) 0.083(5) -0.021(4) 0.022(4) 0.014(3)
C03E 0.111(7) 0.063(5) 0.042(4) 0.002(3) 0.012(4) -0.016(5)
C03F 0.089(6) 0.075(5) 0.091(6) 0.036(4) 0.039(5) -0.003(4)
C03G 0.059(5) 0.109(7) 0.081(6) 0.002(5) 0.030(4) 0.028(4)
C03H 0.069(5) 0.064(5) 0.066(5) 0.005(4) 0.018(4) 0.011(4)
C03I 0.071(5) 0.075(5) 0.081(6) -0.023(4) 0.025(4) -0.009(4)
C03J 0.079(5) 0.087(6) 0.073(5) 0.028(4) 0.015(4) -0.018(4)
B2 0.062(5) 0.047(4) 0.047(4) 0.000(3) 0.014(4) 0.003(4)
C03L 0.077(6) 0.063(5) 0.078(5) 0.010(4) 0.013(4) 0.011(4)
C03M 0.057(5) 0.082(5) 0.064(5) -0.014(4) 0.003(4) -0.007(4)
C03N 0.066(5) 0.100(6) 0.090(6) -0.041(5) 0.033(4) 0.002(4)
C03O 0.050(4) 0.125(7) 0.073(5) 0.003(5) 0.020(4) -0.037(4)
C03P 0.078(5) 0.064(5) 0.101(6) 0.036(4) 0.020(5) 0.011(4)
C03Q 0.120(7) 0.056(5) 0.058(5) 0.007(4) 0.014(5) 0.009(4)
B1 0.052(5) 0.058(5) 0.044(4) 0.011(3) 0.009(3) -0.005(4)
C03S 0.050(4) 0.093(6) 0.070(5) 0.012(4) 0.030(4) -0.002(4)
C03T 0.077(6) 0.117(7) 0.083(6) -0.036(5) 0.040(5) -0.025(5)
C03U 0.097(6) 0.083(6) 0.053(4) 0.011(4) 0.015(4) 0.002(5)
C03V 0.083(6) 0.086(6) 0.066(5) 0.008(4) 0.036(5) 0.013(5)
B4 0.060(5) 0.044(4) 0.045(4) -0.005(3) 0.006(4) 0.003(3)
C03X 0.076(6) 0.061(5) 0.103(6) -0.017(4) 0.031(5) 0.001(4)
C03Y 0.060(5) 0.097(6) 0.075(5) 0.003(5) 0.002(4) 0.021(4)
C03Z 0.063(5) 0.092(6) 0.079(5) 0.000(5) 0.031(4) 0.005(4)
C040 0.142(8) 0.092(6) 0.045(4) 0.003(4) 0.006(5) 0.014(6)
C041 0.117(8) 0.101(7) 0.057(5) -0.006(5) 0.037(6) -0.014(6)
C042 0.176(10) 0.075(6) 0.077(6) 0.004(5) 0.019(6) -0.053(6)
C043 0.051(5) 0.114(7) 0.085(6) -0.012(5) 0.015(4) 0.011(5)
C044 0.237(17) 0.083(7) 0.085(8) 0.025(6) 0.084(10) 0.038(9)
C045 0.071(6) 0.084(6) 0.098(7) 0.011(5) 0.036(5) 0.003(5)
C046 0.065(6) 0.097(7) 0.087(6) 0.003(5) 0.007(5) 0.033(5)
C047 0.114(7) 0.061(5) 0.043(4) 0.000(3) 0.006(4) 0.000(5)
C048 0.086(6) 0.105(7) 0.098(7) -0.037(6) 0.033(5) -0.024(6)
C049 0.121(8) 0.059(5) 0.089(6) 0.009(4) 0.054(6) 0.010(5)
C04A 0.107(7) 0.113(7) 0.083(6) -0.041(5) 0.023(5) 0.035(6)
C04B 0.116(7) 0.056(5) 0.099(7) -0.003(5) 0.032(6) -0.006(5)
C04C 0.123(8) 0.057(5) 0.105(7) 0.024(5) -0.002(6) -0.024(5)
C04D 0.085(7) 0.072(6) 0.114(7) -0.015(5) 0.020(6) -0.014(5)
C04E 0.106(7) 0.050(5) 0.102(7) 0.002(4) -0.005(5) 0.026(4)
C04F 0.101(7) 0.078(6) 0.142(9) 0.020(6) 0.057(7) 0.024(5)
C04G 0.168(11) 0.079(6) 0.119(9) 0.027(6) 0.094(9) 0.026(7)
C04H 0.122(8) 0.133(8) 0.129(8) -0.078(7) 0.070(7) -0.083(7)
C04I 0.184(12) 0.081(7) 0.060(6) 0.005(5) 0.019(7) 0.032(7)
C04J 0.149(9) 0.094(6) 0.045(4) -0.011(4) -0.001(5) 0.009(6)
C04K 0.110(7) 0.108(7) 0.089(6) -0.001(5) 0.059(6) 0.035(6)
C04L 0.083(6) 0.117(7) 0.084(6) -0.014(5) 0.041(5) -0.004(5)
C04M 0.142(9) 0.067(6) 0.071(6) 0.028(5) 0.012(6) 0.018(5)
C04N 0.153(9) 0.049(5) 0.084(6) 0.004(4) 0.019(6) 0.022(5)
C04O 0.162(11) 0.071(6) 0.137(10) -0.008(7) 0.062(9) -0.034(7)
C04P 0.100(8) 0.095(8) 0.146(10) -0.047(7) 0.048(8) -0.044(6)
C04Q 0.082(7) 0.204(12) 0.133(9) 0.099(8) 0.044(6) 0.054(7)
C04R 0.203(12) 0.063(6) 0.144(9) 0.010(6) 0.085(9) 0.031(7)
C04S 0.224(12) 0.111(8) 0.050(5) 0.002(5) 0.023(6) -0.057(8)

loop_
_atom_type_symbol
_atom_type_description
_atom_type_scat_dispersion_real
_atom_type_scat_dispersion_imag
_atom_type_scat_source
C C 0.0033 0.0016 'International Tables Vol C Tables 4.2.6.8 and 6.1.1.4'
H H 0.0000 0.0000 'International Tables Vol C Tables 4.2.6.8 and 6.1.1.4'
B B 0.0013 0.0007 'International Tables Vol C Tables 4.2.6.8 and 6.1.1.4'
Fe Fe 0.3463 0.8444 'International Tables Vol C Tables 4.2.6.8 and 6.1.1.4'
N N 0.0061 0.0033 'International Tables Vol C Tables 4.2.6.8 and 6.1.1.4'
S S 0.1246 0.1234 'International Tables Vol C Tables 4.2.6.8 and 6.1.1.4'
Si Si 0.0817 0.0704 'International Tables Vol C Tables 4.2.6.8 and 6.1.1.4'
W W -0.8490 6.8722 'International Tables Vol C Tables 4.2.6.8 and 6.1.1.4'

loop_
_geom_angle_atom_site_label_1
_geom_angle_atom_site_label_2
_geom_angle_atom_site_label_3
_geom_angle
_geom_angle_site_symmetry_1
_geom_angle_site_symmetry_3
_geom_angle_publ_flag
Fe6 W2 Fe5 55.6(4) . . ?
Fe6 W2 Fe4 55.46(6) . . ?
Fe5 W2 Fe4 55.61(10) . . ?
S6 W2 Fe6 52.83(12) . . ?
S6 W2 Fe5 97.1(4) . . ?
S6 W2 Fe4 52.5(2) . . ?
S6 W2 S4 102.5(4) . . ?
S5 W2 Fe6 52.4(2) . . ?
S5 W2 Fe5 52.45(19) . . ?
S5 W2 Fe4 96.6(2) . . ?
S5 W2 S6 102.74(18) . . ?
S5 W2 S4 102.1(2) . . ?
S4 W2 Fe6 96.6(2) . . ?
S4 W2 Fe5 52.1(2) . . ?
S4 W2 Fe4 52.55(19) . . ?
N20 W2 Fe6 98.3(3) . . ?
N20 W2 Fe5 138.56(18) . . ?
N20 W2 Fe4 139.4(2) . . ?
N20 W2 S6 87.3(5) . . ?
N20 W2 S5 86.3(2) . . ?
N20 W2 S4 165.10(14) . . ?
N20 W2 N18 82.3(2) . . ?
N18 W2 Fe6 139.2(2) . . ?
N18 W2 Fe5 138.92(19) . . ?
N18 W2 Fe4 98.5(2) . . ?
N18 W2 S6 86.7(2) . . ?
N18 W2 S5 164.90(14) . . ?
N18 W2 S4 87.0(2) . . ?
N16 W2 Fe6 139.51(14) . . ?
N16 W2 Fe5 99.2(4) . . ?
N16 W2 Fe4 140.0(2) . . ?
N16 W2 S6 163.70(14) . . ?
N16 W2 S5 87.3(3) . . ?
N16 W2 S4 87.6(4) . . ?
N16 W2 N20 80.5(4) . . ?
N16 W2 N18 81.1(3) . . ?
Fe3 W1 Fe2 55.62(12) . . ?
Fe3 W1 Fe1 55.7(4) . . ?
Fe2 W1 Fe1 55.43(10) . . ?
S2 W1 Fe3 52.2(2) . . ?
S2 W1 Fe2 52.57(19) . . ?
S2 W1 Fe1 96.6(2) . . ?
S1 W1 Fe3 96.7(4) . . ?
S1 W1 Fe2 52.2(2) . . ?
S1 W1 Fe1 52.46(11) . . ?
S1 W1 S2 102.3(4) . . ?
S3 W1 Fe3 52.48(18) . . ?
S3 W1 Fe2 96.4(2) . . ?
S3 W1 Fe1 52.1(2) . . ?
S3 W1 S2 102.3(2) . . ?
S3 W1 S1 102.1(2) . . ?
N7 W1 Fe3 139.89(19) . . ?
N7 W1 Fe2 138.2(2) . . ?
N7 W1 Fe1 98.4(3) . . ?
N7 W1 S2 164.97(15) . . ?
N7 W1 S1 86.3(5) . . ?
N7 W1 S3 87.7(3) . . ?
N7 W1 N3 83.0(2) . . ?
N3 W1 Fe3 137.0(2) . . ?
N3 W1 Fe2 97.4(2) . . ?
N3 W1 Fe1 139.6(2) . . ?
N3 W1 S2 85.0(2) . . ?
N3 W1 S1 87.6(2) . . ?
N3 W1 S3 166.08(13) . . ?
N5 W1 Fe3 99.7(4) . . ?
N5 W1 Fe2 141.2(3) . . ?
N5 W1 Fe1 138.97(15) . . ?
N5 W1 S2 88.9(4) . . ?
N5 W1 S1 163.55(14) . . ?
N5 W1 S3 87.0(3) . . ?
N5 W1 N7 80.4(5) . . ?
N5 W1 N3 81.3(3) . . ?
Fe5 Fe6 W2 62.39(15) . . ?
Fe4 Fe6 W2 62.48(18) . . ?
Fe4 Fe6 Fe5 60.19(13) . . ?
S6 Fe6 W2 54.8(3) . . ?
S6 Fe6 Fe5 104.2(3) . . ?
S6 Fe6 Fe4 55.9(3) . . ?
S5 Fe6 W2 54.68(11) . . ?
S5 Fe6 Fe5 55.9(2) . . ?
S5 Fe6 Fe4 104.1(3) . . ?
S5 Fe6 S6 106.8(2) . . ?
N14 Fe6 W2 97.9(3) . . ?
N14 Fe6 Fe5 48.5(3) . . ?
N14 Fe6 Fe4 48.8(2) . . ?
N14 Fe6 S6 103.3(3) . . ?
N14 Fe6 S5 102.9(4) . . ?
N14 Fe6 C6 117.1(3) . . ?
C6 Fe6 W2 144.99(18) . . ?
C6 Fe6 Fe5 141.9(2) . . ?
C6 Fe6 Fe4 144.07(17) . . ?
C6 Fe6 S6 113.9(4) . . ?
C6 Fe6 S5 111.6(3) . . ?
Fe6 Fe5 W2 62.0(3) . . ?
Fe6 Fe5 Fe4 59.8(3) . . ?
Fe4 Fe5 W2 62.2(2) . . ?
S5 Fe5 W2 54.45(17) . . ?
S5 Fe5 Fe6 55.6(2) . . ?
S5 Fe5 Fe4 103.6(4) . . ?
S4 Fe5 W2 54.9(2) . . ?
S4 Fe5 Fe6 103.94(15) . . ?
S4 Fe5 Fe4 56.05(18) . . ?
S4 Fe5 S5 106.73(14) . . ?
N14 Fe5 W2 97.6(4) . . ?
N14 Fe5 Fe6 48.6(2) . . ?
N14 Fe5 Fe4 48.6(3) . . ?
N14 Fe5 S5 102.7(4) . . ?
N14 Fe5 S4 103.2(2) . . ?
N14 Fe5 C5 117.0(4) . . ?
C5 Fe5 W2 145.4(2) . . ?
C5 Fe5 Fe6 143.4(3) . . ?
C5 Fe5 Fe4 142.9(2) . . ?
C5 Fe5 S5 113.5(3) . . ?
C5 Fe5 S4 112.6(3) . . ?
Fe6 Fe4 W2 62.1(2) . . ?
Fe6 Fe4 Fe5 60.1(4) . . ?
Fe5 Fe4 W2 62.2(2) . . ?
S6 Fe4 W2 54.70(19) . . ?
S6 Fe4 Fe6 56.18(19) . . ?
S6 Fe4 Fe5 104.3(4) . . ?
S6 Fe4 S4 106.8(4) . . ?
S4 Fe4 W2 54.8(2) . . ?
S4 Fe4 Fe6 103.7(2) . . ?
S4 Fe4 Fe5 55.5(3) . . ?
N14 Fe4 W2 97.5(2) . . ?
N14 Fe4 Fe6 48.7(2) . . ?
N14 Fe4 Fe5 48.45(15) . . ?
N14 Fe4 S6 103.5(2) . . ?
N14 Fe4 S4 102.5(3) . . ?
N14 Fe4 C4 113.6(2) . . ?
C4 Fe4 W2 148.8(2) . . ?
C4 Fe4 Fe6 138.4(2) . . ?
C4 Fe4 Fe5 143.4(2) . . ?
C4 Fe4 S6 111.6(3) . . ?
C4 Fe4 S4 117.6(2) . . ?
Fe2 Fe3 W1 62.3(2) . . ?
Fe2 Fe3 Fe1 59.8(3) . . ?
Fe1 Fe3 W1 62.3(3) . . ?
S2 Fe3 W1 54.9(2) . . ?
S2 Fe3 Fe2 56.09(17) . . ?
S2 Fe3 Fe1 104.09(15) . . ?
S2 Fe3 S3 106.97(17) . . ?
S3 Fe3 W1 54.63(16) . . ?
S3 Fe3 Fe2 103.5(4) . . ?
S3 Fe3 Fe1 55.4(2) . . ?
N1 Fe3 W1 97.7(4) . . ?
N1 Fe3 Fe2 48.7(3) . . ?
N1 Fe3 Fe1 48.3(2) . . ?
N1 Fe3 S2 103.4(2) . . ?
N1 Fe3 S3 102.2(4) . . ?
N1 Fe3 C3 113.7(4) . . ?
C3 Fe3 W1 148.61(19) . . ?
C3 Fe3 Fe2 140.3(2) . . ?
C3 Fe3 Fe1 141.9(3) . . ?
C3 Fe3 S2 113.5(3) . . ?
C3 Fe3 S3 115.8(3) . . ?
Fe3 Fe2 W1 62.1(2) . . ?
Fe1 Fe2 W1 62.3(2) . . ?
Fe1 Fe2 Fe3 60.2(4) . . ?
S2 Fe2 W1 54.6(2) . . ?
S2 Fe2 Fe3 55.4(3) . . ?
S2 Fe2 Fe1 103.8(2) . . ?
S1 Fe2 W1 54.7(2) . . ?
S1 Fe2 Fe3 104.0(4) . . ?
S1 Fe2 Fe1 56.01(17) . . ?
S1 Fe2 S2 106.7(4) . . ?
N1 Fe2 W1 97.3(3) . . ?
N1 Fe2 Fe3 48.45(16) . . ?
N1 Fe2 Fe1 48.5(2) . . ?
N1 Fe2 S2 102.4(3) . . ?
N1 Fe2 S1 103.1(2) . . ?
N1 Fe2 C2 113.3(2) . . ?
C2 Fe2 W1 149.3(2) . . ?
C2 Fe2 Fe3 142.5(2) . . ?
C2 Fe2 Fe1 138.6(3) . . ?
C2 Fe2 S2 117.2(2) . . ?
C2 Fe2 S1 112.7(3) . . ?
Fe3 Fe1 W1 62.04(15) . . ?
Fe2 Fe1 W1 62.27(15) . . ?
Fe2 Fe1 Fe3 60.02(11) . . ?
S1 Fe1 W1 54.6(3) . . ?
S1 Fe1 Fe3 103.6(3) . . ?
S1 Fe1 Fe2 55.6(3) . . ?
S3 Fe1 W1 54.64(10) . . ?
S3 Fe1 Fe3 55.8(2) . . ?
S3 Fe1 Fe2 104.0(3) . . ?
S3 Fe1 S1 106.6(2) . . ?
N1 Fe1 W1 97.6(3) . . ?
N1 Fe1 Fe3 48.4(3) . . ?
N1 Fe1 Fe2 48.8(2) . . ?
N1 Fe1 S1 103.1(3) . . ?
N1 Fe1 S3 102.7(4) . . ?
N1 Fe1 C1 116.0(4) . . ?
C1 Fe1 W1 146.4(2) . . ?
C1 Fe1 Fe3 141.2(2) . . ?
C1 Fe1 Fe2 143.6(2) . . ?
C1 Fe1 S1 115.1(4) . . ?
C1 Fe1 S3 112.1(3) . . ?
Fe6 S6 W2 72.4(2) . . ?
Fe4 S6 W2 72.8(4) . . ?
Fe4 S6 Fe6 67.9(2) . . ?
Fe6 S5 W2 72.92(18) . . ?
Fe6 S5 Fe5 68.6(4) . . ?
Fe5 S5 W2 73.10(19) . . ?
Fe5 S4 W2 72.91(14) . . ?
Fe5 S4 Fe4 68.48(17) . . ?
Fe4 S4 W2 72.6(4) . . ?
Fe3 S2 W1 72.97(16) . . ?
Fe3 S2 Fe2 68.53(19) . . ?
Fe2 S2 W1 72.8(4) . . ?
Fe2 S1 W1 73.1(4) . . ?
Fe2 S1 Fe1 68.4(2) . . ?
Fe1 S1 W1 72.9(3) . . ?
Fe3 S3 W1 72.9(2) . . ?
Fe1 S3 W1 73.3(2) . . ?
Fe1 S3 Fe3 68.8(4) . . ?
N14 Si2 C04A 111.8(4) . . ?
N14 Si2 C04H 109.6(4) . . ?
N14 Si2 C04J 111.1(4) . . ?
C04H Si2 C04A 109.3(6) . . ?
C04H Si2 C04J 108.2(5) . . ?
C04J Si2 C04A 106.9(5) . . ?
N1 Si1 C03J 110.8(4) . . ?
N1 Si1 C04Q 109.9(4) . . ?
N1 Si1 C04S 112.2(4) . . ?
C03J Si1 C04Q 110.2(6) . . ?
C03J Si1 C04S 106.3(5) . . ?
C04S Si1 C04Q 107.2(6) . . ?
Fe6 N14 Fe4 82.5(2) . . ?
Fe5 N14 Fe6 82.9(5) . . ?
Fe5 N14 Fe4 83.0(3) . . ?
Si2 N14 Fe6 131.1(3) . . ?
Si2 N14 Fe5 128.1(4) . . ?
Si2 N14 Fe4 131.4(3) . . ?
N19 N20 W2 118.9(4) . . ?
C01N N20 W2 134.9(4) . . ?
C01N N20 N19 105.9(5) . . ?
N20 N19 B3 121.2(5) . . ?
C01C N19 N20 109.3(5) . . ?
C01C N19 B3 129.5(5) . . ?
C6 N26 C01D 111.7(5) . . ?
C6 N26 C02E 125.4(5) . . ?
C01D N26 C02E 122.9(6) . . ?
N6 N7 W1 119.2(4) . . ?
C02B N7 W1 135.5(5) . . ?
C02B N7 N6 105.2(5) . . ?
N7 N6 B1 121.4(5) . . ?
C01R N6 N7 109.7(5) . . ?
C01R N6 B1 129.0(6) . . ?
C6 N25 C019 112.5(5) . . ?
C6 N25 C01P 123.2(5) . . ?
C019 N25 C01P 124.3(6) . . ?
N16 N15 B3 120.9(5) . . ?
C01T N15 N16 110.0(6) . . ?
C01T N15 B3 128.8(6) . . ?
C5 N23 C01E 111.7(7) . . ?
C5 N23 C037 124.6(5) . . ?
C01E N23 C037 123.7(6) . . ?
N18 N17 B3 120.8(5) . . ?
C01I N17 N18 110.5(5) . . ?
C01I N17 B3 128.6(5) . . ?
N2 N3 W1 118.4(4) . . ?
C013 N3 W1 136.0(4) . . ?
C013 N3 N2 105.5(5) . . ?
N4 N5 W1 120.3(5) . . ?
C02D N5 W1 134.0(5) . . ?
C02D N5 N4 105.7(5) . . ?
N17 N18 W2 119.2(4) . . ?
C01L N18 W2 134.3(4) . . ?
C01L N18 N17 106.2(5) . . ?
N15 N16 W2 119.4(4) . . ?
C02I N16 W2 134.7(5) . . ?
C02I N16 N15 105.5(5) . . ?
C018 N13 C02F 123.8(6) . . ?
C3 N13 C018 111.4(6) . . ?
C3 N13 C02F 124.9(5) . . ?
C5 N24 C01Y 111.3(5) . . ?
C5 N24 C038 125.6(6) . . ?
C01Y N24 C038 123.1(6) . . ?
C4 N21 C020 112.1(7) . . ?
C4 N21 C02O 124.7(6) . . ?
C020 N21 C02O 123.1(6) . . ?
N5 N4 B1 120.6(5) . . ?
C029 N4 N5 109.9(6) . . ?
C029 N4 B1 129.4(6) . . ?
C01F N12 C02C 124.4(6) . . ?
C3 N12 C01F 111.8(5) . . ?
C3 N12 C02C 123.8(6) . . ?
Fe3 N1 Fe2 82.8(3) . . ?
Fe1 N1 Fe3 83.3(5) . . ?
Fe1 N1 Fe2 82.7(3) . . ?
Si1 N1 Fe3 130.1(4) . . ?
Si1 N1 Fe2 128.3(4) . . ?
Si1 N1 Fe1 131.9(3) . . ?
N3 N2 B1 121.1(5) . . ?
C02S N2 N3 109.6(6) . . ?
C02S N2 B1 129.3(5) . . ?
C1 N9 C02M 112.2(6) . . ?
C1 N9 C03S 124.3(6) . . ?
C02M N9 C03S 123.5(6) . . ?
N3 C013 C01X 110.4(6) . . ?
N3 C013 C023 124.3(6) . . ?
C01X C013 C023 125.3(6) . . ?
C4 N22 C021 111.3(6) . . ?
C4 N22 C035 124.8(6) . . ?
C021 N22 C035 123.9(6) . . ?
N26 C6 Fe6 126.6(4) . . ?
N25 C6 Fe6 129.1(5) . . ?
N25 C6 N26 103.3(5) . . ?
C1 N8 C02Y 112.0(6) . . ?
C1 N8 C03T 124.5(6) . . ?
C02Y N8 C03T 123.4(7) . . ?
N23 C5 Fe5 129.7(5) . . ?
N23 C5 N24 103.8(6) . . ?
N24 C5 Fe5 126.0(4) . . ?
N13 C018 C02W 121.7(6) . . ?
C01F C018 N13 106.3(6) . . ?
C01F C018 C02W 132.0(6) . . ?
N25 C019 C02P 123.5(6) . . ?
C01D C019 N25 105.7(6) . . ?
C01D C019 C02P 130.7(6) . . ?
C2 N10 C03B 111.6(8) . . ?
C2 N10 C04F 125.3(7) . . ?
C03B N10 C04F 123.0(7) . . ?
C2 N11 C031 125.2(7) . . ?
C2 N11 C03E 110.9(7) . . ?
C03E N11 C031 123.9(7) . . ?
N19 C01C C01J 108.1(6) . . ?
N19 C01C C02Z 123.1(6) . . ?
C01J C01C C02Z 128.8(6) . . ?
N26 C01D C030 122.7(6) . . ?
C019 C01D N26 106.7(6) . . ?
C019 C01D C030 130.5(6) . . ?
N23 C01E C02X 122.5(7) . . ?
C01Y C01E N23 106.2(7) . . ?
C01Y C01E C02X 131.2(7) . . ?
N12 C01F C03M 121.7(6) . . ?
C018 C01F N12 107.3(6) . . ?
C018 C01F C03M 131.0(7) . . ?
N13 C3 Fe3 130.4(5) . . ?
N12 C3 Fe3 126.4(4) . . ?
N12 C3 N13 103.2(5) . . ?
N9 C1 Fe1 127.5(5) . . ?
N8 C1 Fe1 129.6(5) . . ?
N8 C1 N9 102.7(5) . . ?
N17 C01I C01U 107.3(6) . . ?
N17 C01I C03A 124.2(7) . . ?
C01U C01I C03A 128.6(6) . . ?
C01C C01J H01J 126.6 . . ?
C01C C01J C01N 106.8(6) . . ?
C01N C01J H01J 126.6 . . ?
N21 C4 Fe4 128.3(6) . . ?
N22 C4 Fe4 128.2(5) . . ?
N22 C4 N21 103.4(7) . . ?
N18 C01L C01U 108.7(6) . . ?
N18 C01L C01Z 125.1(6) . . ?
C01U C01L C01Z 126.2(6) . . ?
C02Q C01M C02T 114.4(7) . . ?
C02Q C01M B4 121.6(6) . . ?
C02T C01M B4 123.7(7) . . ?
N20 C01N C01J 109.8(6) . . ?
N20 C01N C02A 124.7(5) . . ?
C01J C01N C02A 125.4(6) . . ?
N10 C2 Fe2 126.3(6) . . ?
N11 C2 Fe2 129.7(6) . . ?
N11 C2 N10 104.0(7) . . ?
N25 C01P H01A 109.5 . . ?
N25 C01P H01B 109.5 . . ?
N25 C01P H01C 109.5 . . ?
H01A C01P H01B 109.5 . . ?
H01A C01P H01C 109.5 . . ?
H01B C01P H01C 109.5 . . ?
C022 C01Q B4 122.3(6) . . ?
C028 C01Q C022 113.2(6) . . ?
C028 C01Q B4 124.1(7) . . ?
N6 C01R C03P 122.0(7) . . ?
C02N C01R N6 107.9(7) . . ?
C02N C01R C03P 130.0(7) . . ?
C03I C01S B2 122.1(6) . . ?
C03I C01S C04B 114.5(7) . . ?
C04B C01S B2 123.1(7) . . ?
N15 C01T C03D 107.6(7) . . ?
N15 C01T C03N 122.5(6) . . ?
C03D C01T C03N 129.8(6) . . ?
C01I C01U C01L 107.3(6) . . ?
C01I C01U H01U 126.4 . . ?
C01L C01U H01U 126.4 . . ?
C029 C01V H01V 126.7 . . ?
C029 C01V C02D 106.5(7) . . ?
C02D C01V H01V 126.7 . . ?
C025 C01W C027 113.9(6) . . ?
C025 C01W B2 125.1(6) . . ?
C027 C01W B2 120.6(7) . . ?
C013 C01X H01X 126.6 . . ?
C02S C01X C013 106.9(6) . . ?
C02S C01X H01X 126.6 . . ?
N24 C01Y C03Y 122.6(7) . . ?
C01E C01Y N24 106.9(6) . . ?
C01E C01Y C03Y 130.4(7) . . ?
C01L C01Z H01D 109.5 . . ?
C01L C01Z H01E 109.5 . . ?
C01L C01Z H01F 109.5 . . ?
H01D C01Z H01E 109.5 . . ?
H01D C01Z H01F 109.5 . . ?
H01E C01Z H01F 109.5 . . ?
N21 C020 C04C 123.3(9) . . ?
C021 C020 N21 106.7(6) . . ?
C021 C020 C04C 130.0(8) . . ?
N22 C021 C04E 121.3(8) . . ?
C020 C021 N22 106.5(6) . . ?
C020 C021 C04E 132.2(7) . . ?
C01Q C022 H022 118.0 . . ?
C02H C022 C01Q 124.0(6) . . ?
C02H C022 H022 118.0 . . ?
C013 C023 H02V 109.5 . . ?
C013 C023 H02W 109.5 . . ?
C013 C023 H02X 109.5 . . ?
H02V C023 H02W 109.5 . . ?
H02V C023 H02X 109.5 . . ?
H02W C023 H02X 109.5 . . ?
C036 C024 C03C 114.7(6) . . ?
C036 C024 B4 123.1(6) . . ?
C03C C024 B4 122.1(6) . . ?
C01W C025 H025 118.3 . . ?
C033 C025 C01W 123.5(6) . . ?
C033 C025 H025 118.3 . . ?
C03H C026 B2 126.2(6) . . ?
C03H C026 C03L 113.2(8) . . ?
C03L C026 B2 120.5(7) . . ?
C01W C027 H027 118.4 . . ?
C034 C027 C01W 123.2(7) . . ?
C034 C027 H027 118.4 . . ?
C01Q C028 H028 118.2 . . ?
C02G C028 C01Q 123.7(7) . . ?
C02G C028 H028 118.2 . . ?
N4 C029 C01V 107.7(7) . . ?
N4 C029 C03F 122.0(7) . . ?
C01V C029 C03F 130.3(6) . . ?
C01N C02A H02A 109.5 . . ?
C01N C02A H02B 109.5 . . ?
C01N C02A H02C 109.5 . . ?
H02A C02A H02B 109.5 . . ?
H02A C02A H02C 109.5 . . ?
H02B C02A H02C 109.5 . . ?
N7 C02B C02N 110.2(7) . . ?
N7 C02B C03G 124.3(6) . . ?
C02N C02B C03G 125.5(7) . . ?
N12 C02C H02Y 109.5 . . ?
N12 C02C H 109.5 . . ?
N12 C02C HA 109.5 . . ?
H02Y C02C H 109.5 . . ?
H02Y C02C HA 109.5 . . ?
H C02C HA 109.5 . . ?
N5 C02D C01V 110.1(6) . . ?
N5 C02D C03O 125.5(6) . . ?
C01V C02D C03O 124.4(7) . . ?
N26 C02E H02D 109.5 . . ?
N26 C02E H02E 109.5 . . ?
N26 C02E H02F 109.5 . . ?
H02D C02E H02E 109.5 . . ?
H02D C02E H02F 109.5 . . ?
H02E C02E H02F 109.5 . . ?
N13 C02F H02Z 109.5 . . ?
N13 C02F HB 109.5 . . ?
N13 C02F HC 109.5 . . ?
H02Z C02F HB 109.5 . . ?
H02Z C02F HC 109.5 . . ?
HB C02F HC 109.5 . . ?
C028 C02G H11 119.8 . . ?
C02R C02G C028 120.3(7) . . ?
C02R C02G H11 119.8 . . ?
C022 C02H H12 120.1 . . ?
C022 C02H C02R 119.9(8) . . ?
C02R C02H H12 120.1 . . ?
N16 C02I C02L 123.9(6) . . ?
N16 C02I C03D 109.9(6) . . ?
C03D C02I C02L 126.2(7) . . ?
N19 B3 H3 109.6 . . ?
N15 B3 N19 109.2(6) . . ?
N15 B3 N17 108.9(5) . . ?
N15 B3 H3 109.6 . . ?
N17 B3 N19 109.8(5) . . ?
N17 B3 H3 109.6 . . ?
C03Q C02K B2 124.7(8) . . ?
C049 C02K B2 120.9(7) . . ?
C049 C02K C03Q 114.3(8) . . ?
C02I C02L H02G 109.5 . . ?
C02I C02L H02H 109.5 . . ?
C02I C02L H02I 109.5 . . ?
H02G C02L H02H 109.5 . . ?
H02G C02L H02I 109.5 . . ?
H02H C02L H02I 109.5 . . ?
N9 C02M C039 122.6(8) . . ?
C02Y C02M N9 106.7(7) . . ?
C02Y C02M C039 130.7(7) . . ?
C01R C02N C02B 107.0(7) . . ?
C01R C02N H02 126.5 . . ?
C02B C02N H02 126.5 . . ?
N21 C02O H02J 109.5 . . ?
N21 C02O H02K 109.5 . . ?
N21 C02O H02L 109.5 . . ?
H02J C02O H02K 109.5 . . ?
H02J C02O H02L 109.5 . . ?
H02K C02O H02L 109.5 . . ?
C019 C02P H02M 109.5 . . ?
C019 C02P H02N 109.5 . . ?
C019 C02P H02O 109.5 . . ?
H02M C02P H02N 109.5 . . ?
H02M C02P H02O 109.5 . . ?
H02N C02P H02O 109.5 . . ?
C01M C02Q H13 118.1 . . ?
C01M C02Q C04L 123.8(7) . . ?
C04L C02Q H13 118.1 . . ?
C02G C02R C02H 118.8(7) . . ?
C02G C02R H14 120.6 . . ?
C02H C02R H14 120.6 . . ?
N2 C02S C01X 107.7(6) . . ?
N2 C02S C040 123.4(7) . . ?
C01X C02S C040 128.9(7) . . ?
C01M C02T H15 118.7 . . ?
C047 C02T C01M 122.5(8) . . ?
C047 C02T H15 118.7 . . ?
C033 C02U H24 120.6 . . ?
C034 C02U H24 120.6 . . ?
C034 C02U C033 118.8(7) . . ?
C032 C02V B4 123.3(6) . . ?
C03X C02V C032 114.2(8) . . ?
C03X C02V B4 122.2(7) . . ?
C018 C02W H1 109.5 . . ?
C018 C02W HD 109.5 . . ?
C018 C02W HE 109.5 . . ?
H1 C02W HD 109.5 . . ?
H1 C02W HE 109.5 . . ?
HD C02W HE 109.5 . . ?
C01E C02X H02P 109.5 . . ?
C01E C02X H02Q 109.5 . . ?
C01E C02X H02R 109.5 . . ?
H02P C02X H02Q 109.5 . . ?
H02P C02X H02R 109.5 . . ?
H02Q C02X H02R 109.5 . . ?
N8 C02Y C04K 122.0(8) . . ?
C02M C02Y N8 106.4(7) . . ?
C02M C02Y C04K 131.6(7) . . ?
C01C C02Z H02S 109.5 . . ?
C01C C02Z H02T 109.5 . . ?
C01C C02Z H02U 109.5 . . ?
H02S C02Z H02T 109.5 . . ?
H02S C02Z H02U 109.5 . . ?
H02T C02Z H02U 109.5 . . ?
C01D C030 H03A 109.5 . . ?
C01D C030 H03B 109.5 . . ?
C01D C030 H03C 109.5 . . ?
H03A C030 H03B 109.5 . . ?
H03A C030 H03C 109.5 . . ?
H03B C030 H03C 109.5 . . ?
N11 C031 H03W 109.5 . . ?
N11 C031 H03X 109.5 . . ?
N11 C031 H03Y 109.5 . . ?
H03W C031 H03X 109.5 . . ?
H03W C031 H03Y 109.5 . . ?
H03X C031 H03Y 109.5 . . ?
C02V C032 H032 118.2 . . ?
C03V C032 C02V 123.6(7) . . ?
C03V C032 H032 118.2 . . ?
C025 C033 H033 120.0 . . ?
C02U C033 C025 120.0(7) . . ?
C02U C033 H033 120.0 . . ?
C027 C034 H034 119.7 . . ?
C02U C034 C027 120.6(7) . . ?
C02U C034 H034 119.7 . . ?
N22 C035 H03D 109.5 . . ?
N22 C035 H03E 109.5 . . ?
N22 C035 H03F 109.5 . . ?
H03D C035 H03E 109.5 . . ?
H03D C035 H03F 109.5 . . ?
H03E C035 H03F 109.5 . . ?
C024 C036 H036 118.8 . . ?
C024 C036 C04N 122.4(7) . . ?
C04N C036 H036 118.8 . . ?
N23 C037 H03G 109.5 . . ?
N23 C037 H03H 109.5 . . ?
N23 C037 H03I 109.5 . . ?
H03G C037 H03H 109.5 . . ?
H03G C037 H03I 109.5 . . ?
H03H C037 H03I 109.5 . . ?
N24 C038 H03J 109.5 . . ?
N24 C038 H03K 109.5 . . ?
N24 C038 H03L 109.5 . . ?
H03J C038 H03K 109.5 . . ?
H03J C038 H03L 109.5 . . ?
H03K C038 H03L 109.5 . . ?
C02M C039 H03Z 109.5 . . ?
C02M C039 HF 109.5 . . ?
C02M C039 HG 109.5 . . ?
H03Z C039 HF 109.5 . . ?
H03Z C039 HG 109.5 . . ?
HF C039 HG 109.5 . . ?
C01I C03A H03M 109.5 . . ?
C01I C03A H03N 109.5 . . ?
C01I C03A H03O 109.5 . . ?
H03M C03A H03N 109.5 . . ?
H03M C03A H03O 109.5 . . ?
H03N C03A H03O 109.5 . . ?
N10 C03B C04R 122.6(10) . . ?
C03E C03B N10 106.1(8) . . ?
C03E C03B C04R 131.2(9) . . ?
C024 C03C H16 118.3 . . ?
C03U C03C C024 123.4(7) . . ?
C03U C03C H16 118.3 . . ?
C01T C03D C02I 107.0(7) . . ?
C01T C03D H03P 126.5 . . ?
C02I C03D H03P 126.5 . . ?
N11 C03E C042 122.1(9) . . ?
C03B C03E N11 107.4(7) . . ?
C03B C03E C042 130.4(9) . . ?
C029 C03F H03 109.5 . . ?
C029 C03F HH 109.5 . . ?
C029 C03F HI 109.5 . . ?
H03 C03F HH 109.5 . . ?
H03 C03F HI 109.5 . . ?
HH C03F HI 109.5 . . ?
C02B C03G H2 109.5 . . ?
C02B C03G HJ 109.5 . . ?
C02B C03G HK 109.5 . . ?
H2 C03G HJ 109.5 . . ?
H2 C03G HK 109.5 . . ?
HJ C03G HK 109.5 . . ?
C026 C03H H25 117.9 . . ?
C03Z C03H C026 124.2(7) . . ?
C03Z C03H H25 117.9 . . ?
C01S C03I H26 118.1 . . ?
C01S C03I C048 123.8(8) . . ?
C048 C03I H26 118.1 . . ?
Si1 C03J H4 109.5 . . ?
Si1 C03J HL 109.5 . . ?
Si1 C03J HM 109.5 . . ?
H4 C03J HL 109.5 . . ?
H4 C03J HM 109.5 . . ?
HL C03J HM 109.5 . . ?
C01S B2 C01W 111.3(6) . . ?
C026 B2 C01S 104.7(6) . . ?
C026 B2 C01W 112.6(6) . . ?
C026 B2 C02K 114.1(6) . . ?
C02K B2 C01S 110.6(6) . . ?
C02K B2 C01W 103.7(5) . . ?
C026 C03L H27 118.5 . . ?
C046 C03L C026 123.0(8) . . ?
C046 C03L H27 118.5 . . ?
C01F C03M H5 109.5 . . ?
C01F C03M HN 109.5 . . ?
C01F C03M HO 109.5 . . ?
H5 C03M HN 109.5 . . ?
H5 C03M HO 109.5 . . ?
HN C03M HO 109.5 . . ?
C01T C03N H03Q 109.5 . . ?
C01T C03N H03R 109.5 . . ?
C01T C03N H03S 109.5 . . ?
H03Q C03N H03R 109.5 . . ?
H03Q C03N H03S 109.5 . . ?
H03R C03N H03S 109.5 . . ?
C02D C03O H6 109.5 . . ?
C02D C03O HP 109.5 . . ?
C02D C03O HQ 109.5 . . ?
H6 C03O HP 109.5 . . ?
H6 C03O HQ 109.5 . . ?
HP C03O HQ 109.5 . . ?
C01R C03P H7 109.5 . . ?
C01R C03P HR 109.5 . . ?
C01R C03P HS 109.5 . . ?
H7 C03P HR 109.5 . . ?
H7 C03P HS 109.5 . . ?
HR C03P HS 109.5 . . ?
C02K C03Q H28 118.7 . . ?
C02K C03Q C04I 122.7(10) . . ?
C04I C03Q H28 118.7 . . ?
N6 B1 N4 110.5(7) . . ?
N6 B1 N2 108.9(5) . . ?
N6 B1 H1A 109.4 . . ?
N4 B1 N2 109.3(5) . . ?
N4 B1 H1A 109.4 . . ?
N2 B1 H1A 109.4 . . ?
N9 C03S H8 109.5 . . ?
N9 C03S HT 109.5 . . ?
N9 C03S HU 109.5 . . ?
H8 C03S HT 109.5 . . ?
H8 C03S HU 109.5 . . ?
HT C03S HU 109.5 . . ?
N8 C03T H9 109.5 . . ?
N8 C03T HV 109.5 . . ?
N8 C03T HW 109.5 . . ?
H9 C03T HV 109.5 . . ?
H9 C03T HW 109.5 . . ?
HV C03T HW 109.5 . . ?
C03C C03U H17 120.0 . . ?
C04M C03U C03C 120.1(8) . . ?
C04M C03U H17 120.0 . . ?
C032 C03V H18 119.6 . . ?
C045 C03V C032 120.8(8) . . ?
C045 C03V H18 119.6 . . ?
C01M B4 C02V 114.1(5) . . ?
C01Q B4 C01M 103.8(6) . . ?
C01Q B4 C024 110.6(6) . . ?
C01Q B4 C02V 113.1(6) . . ?
C024 B4 C01M 110.9(6) . . ?
C024 B4 C02V 104.4(6) . . ?
C02V C03X H19 118.9 . . ?
C02V C03X C04D 122.2(8) . . ?
C04D C03X H19 118.9 . . ?
C01Y C03Y H03T 109.5 . . ?
C01Y C03Y H03U 109.5 . . ?
C01Y C03Y H03V 109.5 . . ?
H03T C03Y H03U 109.5 . . ?
H03T C03Y H03V 109.5 . . ?
H03U C03Y H03V 109.5 . . ?
C03H C03Z H29 120.0 . . ?
C043 C03Z C03H 120.1(8) . . ?
C043 C03Z H29 120.0 . . ?
C02S C040 H04P 109.5 . . ?
C02S C040 H04Q 109.5 . . ?
C02S C040 H04R 109.5 . . ?
H04P C040 H04Q 109.5 . . ?
H04P C040 H04R 109.5 . . ?
H04Q C040 H04R 109.5 . . ?
C047 C041 H041 120.4 . . ?
C047 C041 C04L 119.1(9) . . ?
C04L C041 H041 120.4 . . ?
C03E C042 H04S 109.5 . . ?
C03E C042 H04T 109.5 . . ?
C03E C042 H04U 109.5 . . ?
H04S C042 H04T 109.5 . . ?
H04S C042 H04U 109.5 . . ?
H04T C042 H04U 109.5 . . ?
C03Z C043 H043 120.2 . . ?
C03Z C043 C046 119.5(9) . . ?
C046 C043 H043 120.2 . . ?
C04G C044 H044 119.2 . . ?
C04G C044 C04I 121.5(12) . . ?
C04I C044 H044 119.2 . . ?
C03V C045 H045 121.0 . . ?
C03V C045 C04D 118.0(9) . . ?
C04D C045 H045 121.0 . . ?
C03L C046 H046 120.0 . . ?
C043 C046 C03L 120.0(8) . . ?
C043 C046 H046 120.0 . . ?
C02T C047 H047 119.4 . . ?
C041 C047 C02T 121.2(8) . . ?
C041 C047 H047 119.4 . . ?
C03I C048 H048 120.7 . . ?
C04P C048 C03I 118.6(10) . . ?
C04P C048 H048 120.7 . . ?
C02K C049 H049 118.1 . . ?
C02K C049 C04G 123.9(10) . . ?
C04G C049 H049 118.1 . . ?
Si2 C04A H04A 109.5 . . ?
Si2 C04A H04B 109.5 . . ?
Si2 C04A H04C 109.5 . . ?
H04A C04A H04B 109.5 . . ?
H04A C04A H04C 109.5 . . ?
H04B C04A H04C 109.5 . . ?
C01S C04B H30 118.5 . . ?
C01S C04B C04O 123.1(9) . . ?
C04O C04B H30 118.5 . . ?
C020 C04C H04D 109.5 . . ?
C020 C04C H04E 109.5 . . ?
C020 C04C H04F 109.5 . . ?
H04D C04C H04E 109.5 . . ?
H04D C04C H04F 109.5 . . ?
H04E C04C H04F 109.5 . . ?
C03X C04D H20 119.3 . . ?
C045 C04D C03X 121.4(8) . . ?
C045 C04D H20 119.3 . . ?
C021 C04E H04G 109.5 . . ?
C021 C04E H04H 109.5 . . ?
C021 C04E H04I 109.5 . . ?
H04G C04E H04H 109.5 . . ?
H04G C04E H04I 109.5 . . ?
H04H C04E H04I 109.5 . . ?
N10 C04F H04V 109.5 . . ?
N10 C04F H04W 109.5 . . ?
N10 C04F H04X 109.5 . . ?
H04V C04F H04W 109.5 . . ?
H04V C04F H04X 109.5 . . ?
H04W C04F H04X 109.5 . . ?
C044 C04G C049 118.7(12) . . ?
C044 C04G H31 120.7 . . ?
C049 C04G H31 120.7 . . ?
Si2 C04H H04J 109.5 . . ?
Si2 C04H H04K 109.5 . . ?
Si2 C04H H04L 109.5 . . ?
H04J C04H H04K 109.5 . . ?
H04J C04H H04L 109.5 . . ?
H04K C04H H04L 109.5 . . ?
C03Q C04I H32 120.6 . . ?
C044 C04I C03Q 118.9(11) . . ?
C044 C04I H32 120.6 . . ?
Si2 C04J H04M 109.5 . . ?
Si2 C04J H04N 109.5 . . ?
Si2 C04J H04O 109.5 . . ?
H04M C04J H04N 109.5 . . ?
H04M C04J H04O 109.5 . . ?
H04N C04J H04O 109.5 . . ?
C02Y C04K H04Y 109.5 . . ?
C02Y C04K HX 109.5 . . ?
C02Y C04K HY 109.5 . . ?
H04Y C04K HX 109.5 . . ?
H04Y C04K HY 109.5 . . ?
HX C04K HY 109.5 . . ?
C02Q C04L H21 120.5 . . ?
C041 C04L C02Q 119.0(9) . . ?
C041 C04L H21 120.5 . . ?
C03U C04M H22 120.6 . . ?
C03U C04M C04N 118.7(7) . . ?
C04N C04M H22 120.6 . . ?
C036 C04N H23 119.7 . . ?
C04M C04N C036 120.6(8) . . ?
C04M C04N H23 119.7 . . ?
C04B C04O H33 120.5 . . ?
C04P C04O C04B 119.0(10) . . ?
C04P C04O H33 120.5 . . ?
C048 C04P H34 119.5 . . ?
C04O C04P C048 120.9(9) . . ?
C04O C04P H34 119.5 . . ?
Si1 C04Q H04Z 109.5 . . ?
Si1 C04Q HZ 109.5 . . ?
Si1 C04Q H35 109.5 . . ?
H04Z C04Q HZ 109.5 . . ?
H04Z C04Q H35 109.5 . . ?
HZ C04Q H35 109.5 . . ?
C03B C04R H04 109.5 . . ?
C03B C04R H36 109.5 . . ?
C03B C04R H37 109.5 . . ?
H04 C04R H36 109.5 . . ?
H04 C04R H37 109.5 . . ?
H36 C04R H37 109.5 . . ?
Si1 C04S H10 109.5 . . ?
Si1 C04S H38 109.5 . . ?
Si1 C04S H39 109.5 . . ?
H10 C04S H38 109.5 . . ?
H10 C04S H39 109.5 . . ?
H38 C04S H39 109.5 . . ?

loop_
_geom_bond_atom_site_label_1
_geom_bond_atom_site_label_2
_geom_bond_distance
_geom_bond_site_symmetry_2
_geom_bond_publ_flag
W2 Fe6 2.734(9) . ?
W2 Fe5 2.744(10) . ?
W2 Fe4 2.744(7) . ?
W2 S6 2.344(10) . ?
W2 S5 2.333(7) . ?
W2 S4 2.350(10) . ?
W2 N20 2.273(9) . ?
W2 N18 2.284(9) . ?
W2 N16 2.263(8) . ?
W1 Fe3 2.742(10) . ?
W1 Fe2 2.747(7) . ?
W1 Fe1 2.747(9) . ?
W1 S2 2.345(10) . ?
W1 S1 2.343(10) . ?
W1 S3 2.340(6) . ?
W1 N7 2.269(10) . ?
W1 N3 2.296(9) . ?
W1 N5 2.254(8) . ?
Fe6 Fe5 2.557(18) . ?
Fe6 Fe4 2.549(6) . ?
Fe6 S6 2.286(8) . ?
Fe6 S5 2.266(7) . ?
Fe6 N14 1.931(8) . ?
Fe6 C6 2.066(9) . ?
Fe5 Fe4 2.560(8) . ?
Fe5 S5 2.274(7) . ?
Fe5 S4 2.267(8) . ?
Fe5 N14 1.930(7) . ?
Fe5 C5 2.076(13) . ?
Fe4 S6 2.279(12) . ?
Fe4 S4 2.283(10) . ?
Fe4 N14 1.934(8) . ?
Fe4 C4 2.062(8) . ?
Fe3 Fe2 2.561(8) . ?
Fe3 Fe1 2.564(18) . ?
Fe3 S2 2.265(7) . ?
Fe3 S3 2.275(7) . ?
Fe3 N1 1.931(8) . ?
Fe3 C3 2.059(13) . ?
Fe2 Fe1 2.555(6) . ?
Fe2 S2 2.284(10) . ?
Fe2 S1 2.268(12) . ?
Fe2 N1 1.940(8) . ?
Fe2 C2 2.073(9) . ?
Fe1 S1 2.279(7) . ?
Fe1 S3 2.263(7) . ?
Fe1 N1 1.928(9) . ?
Fe1 C1 2.060(10) . ?
Si2 N14 1.722(6) . ?
Si2 C04A 1.851(11) . ?
Si2 C04H 1.842(12) . ?
Si2 C04J 1.845(9) . ?
Si1 N1 1.724(7) . ?
Si1 C03J 1.826(11) . ?
Si1 C04Q 1.850(13) . ?
Si1 C04S 1.841(10) . ?
N20 N19 1.381(7) . ?
N20 C01N 1.335(9) . ?
N19 C01C 1.341(9) . ?
N19 B3 1.523(10) . ?
N26 C6 1.352(7) . ?
N26 C01D 1.388(10) . ?
N26 C02E 1.451(10) . ?
N7 N6 1.380(8) . ?
N7 C02B 1.330(10) . ?
N6 C01R 1.341(9) . ?
N6 B1 1.512(11) . ?
N25 C6 1.346(10) . ?
N25 C019 1.387(8) . ?
N25 C01P 1.450(8) . ?
N15 N16 1.372(7) . ?
N15 C01T 1.347(9) . ?
N15 B3 1.518(12) . ?
N23 C5 1.334(10) . ?
N23 C01E 1.383(9) . ?
N23 C037 1.452(8) . ?
N17 N18 1.369(7) . ?
N17 C01I 1.330(8) . ?
N17 B3 1.521(9) . ?
N3 N2 1.386(7) . ?
N3 C013 1.324(8) . ?
N5 N4 1.376(8) . ?
N5 C02D 1.330(11) . ?
N18 C01L 1.344(8) . ?
N16 C02I 1.346(11) . ?
N13 C018 1.390(9) . ?
N13 C3 1.358(10) . ?
N13 C02F 1.449(8) . ?
N24 C5 1.357(8) . ?
N24 C01Y 1.368(12) . ?
N24 C038 1.446(9) . ?
N21 C4 1.353(9) . ?
N21 C020 1.380(9) . ?
N21 C02O 1.444(12) . ?
N4 C029 1.339(9) . ?
N4 B1 1.516(12) . ?
N12 C01F 1.375(12) . ?
N12 C3 1.348(8) . ?
N12 C02C 1.454(9) . ?
N2 C02S 1.331(8) . ?
N2 B1 1.533(10) . ?
N9 C1 1.352(11) . ?
N9 C02M 1.382(9) . ?
N9 C03S 1.449(9) . ?
C013 C01X 1.364(9) . ?
C013 C023 1.493(9) . ?
N22 C4 1.349(10) . ?
N22 C021 1.400(8) . ?
N22 C035 1.445(11) . ?
N8 C1 1.347(8) . ?
N8 C02Y 1.392(11) . ?
N8 C03T 1.451(11) . ?
C018 C01F 1.322(9) . ?
C018 C02W 1.488(12) . ?
C019 C01D 1.341(9) . ?
C019 C02P 1.473(12) . ?
N10 C2 1.348(10) . ?
N10 C03B 1.389(10) . ?
N10 C04F 1.440(14) . ?
N11 C2 1.342(10) . ?
N11 C031 1.433(12) . ?
N11 C03E 1.391(10) . ?
C01C C01J 1.352(10) . ?
C01C C02Z 1.483(9) . ?
C01D C030 1.479(9) . ?
C01E C01Y 1.333(9) . ?
C01E C02X 1.502(13) . ?
C01F C03M 1.493(9) . ?
C01I C01U 1.365(10) . ?
C01I C03A 1.488(9) . ?
C01J H01J 0.9300 . ?
C01J C01N 1.375(8) . ?
C01L C01U 1.381(9) . ?
C01L C01Z 1.468(9) . ?
C01M C02Q 1.376(12) . ?
C01M C02T 1.377(9) . ?
C01M B4 1.641(11) . ?
C01N C02A 1.475(9) . ?
C01P H01A 0.9601 . ?
C01P H01B 0.9600 . ?
C01P H01C 0.9598 . ?
C01Q C022 1.396(13) . ?
C01Q C028 1.392(9) . ?
C01Q B4 1.627(10) . ?
C01R C02N 1.338(10) . ?
C01R C03P 1.498(10) . ?
C01S C03I 1.376(11) . ?
C01S B2 1.642(10) . ?
C01S C04B 1.380(10) . ?
C01T C03D 1.355(11) . ?
C01T C03N 1.490(10) . ?
C01U H01U 0.9300 . ?
C01V H01V 0.9300 . ?
C01V C029 1.357(11) . ?
C01V C02D 1.378(9) . ?
C01W C025 1.388(12) . ?
C01W C027 1.389(9) . ?
C01W B2 1.643(10) . ?
C01X H01X 0.9300 . ?
C01X C02S 1.356(10) . ?
C01Y C03Y 1.487(10) . ?
C01Z H01D 0.9600 . ?
C01Z H01E 0.9600 . ?
C01Z H01F 0.9600 . ?
C020 C021 1.328(13) . ?
C020 C04C 1.491(10) . ?
C021 C04E 1.503(11) . ?
C022 H022 0.9300 . ?
C022 C02H 1.366(10) . ?
C023 H02V 0.9600 . ?
C023 H02W 0.9600 . ?
C023 H02X 0.9600 . ?
C024 C036 1.373(9) . ?
C024 C03C 1.381(10) . ?
C024 B4 1.636(10) . ?
C025 H025 0.9300 . ?
C025 C033 1.371(9) . ?
C026 C03H 1.382(10) . ?
C026 B2 1.625(15) . ?
C026 C03L 1.400(10) . ?
C027 H027 0.9300 . ?
C027 C034 1.366(9) . ?
C028 H028 0.9300 . ?
C028 C02G 1.370(9) . ?
C029 C03F 1.500(10) . ?
C02A H02A 0.9600 . ?
C02A H02B 0.9600 . ?
C02A H02C 0.9600 . ?
C02B C02N 1.375(10) . ?
C02B C03G 1.486(11) . ?
C02C H02Y 0.9600 . ?
C02C H 0.9600 . ?
C02C HA 0.9600 . ?
C02D C03O 1.478(10) . ?
C02E H02D 0.9600 . ?
C02E H02E 0.9600 . ?
C02E H02F 0.9600 . ?
C02F H02Z 0.9600 . ?
C02F HB 0.9600 . ?
C02F HC 0.9600 . ?
C02G H11 0.9300 . ?
C02G C02R 1.362(13) . ?
C02H H12 0.9300 . ?
C02H C02R 1.369(10) . ?
C02I C02L 1.500(10) . ?
C02I C03D 1.372(9) . ?
B3 H3 0.9800 . ?
C02K B2 1.628(11) . ?
C02K C03Q 1.394(12) . ?
C02K C049 1.384(13) . ?
C02L H02G 0.9600 . ?
C02L H02H 0.9600 . ?
C02L H02I 0.9600 . ?
C02M C02Y 1.319(10) . ?
C02M C039 1.496(12) . ?
C02N H02 0.9300 . ?
C02O H02J 0.9600 . ?
C02O H02K 0.9600 . ?
C02O H02L 0.9600 . ?
C02P H02M 0.9600 . ?
C02P H02N 0.9600 . ?
C02P H02O 0.9600 . ?
C02Q H13 0.9300 . ?
C02Q C04L 1.384(11) . ?
C02R H14 0.9300 . ?
C02S C040 1.493(10) . ?
C02T H15 0.9300 . ?
C02T C047 1.373(11) . ?
C02U H24 0.9300 . ?
C02U C033 1.364(10) . ?
C02U C034 1.357(12) . ?
C02V C032 1.388(9) . ?
C02V B4 1.640(15) . ?
C02V C03X 1.383(10) . ?
C02W H1 0.9600 . ?
C02W HD 0.9600 . ?
C02W HE 0.9600 . ?
C02X H02P 0.9600 . ?
C02X H02Q 0.9600 . ?
C02X H02R 0.9600 . ?
C02Y C04K 1.479(10) . ?
C02Z H02S 0.9600 . ?
C02Z H02T 0.9600 . ?
C02Z H02U 0.9600 . ?
C030 H03A 0.9600 . ?
C030 H03B 0.9600 . ?
C030 H03C 0.9600 . ?
C031 H03W 0.9600 . ?
C031 H03X 0.9600 . ?
C031 H03Y 0.9600 . ?
C032 H032 0.9300 . ?
C032 C03V 1.378(13) . ?
C033 H033 0.9300 . ?
C034 H034 0.9300 . ?
C035 H03D 0.9600 . ?
C035 H03E 0.9600 . ?
C035 H03F 0.9600 . ?
C036 H036 0.9300 . ?
C036 C04N 1.377(10) . ?
C037 H03G 0.9600 . ?
C037 H03H 0.9600 . ?
C037 H03I 0.9600 . ?
C038 H03J 0.9600 . ?
C038 H03K 0.9600 . ?
C038 H03L 0.9600 . ?
C039 H03Z 0.9600 . ?
C039 HF 0.9600 . ?
C039 HG 0.9600 . ?
C03A H03M 0.9600 . ?
C03A H03N 0.9600 . ?
C03A H03O 0.9600 . ?
C03B C03E 1.317(14) . ?
C03B C04R 1.497(12) . ?
C03C H16 0.9300 . ?
C03C C03U 1.365(10) . ?
C03D H03P 0.9300 . ?
C03E C042 1.501(12) . ?
C03F H03 0.9600 . ?
C03F HH 0.9600 . ?
C03F HI 0.9600 . ?
C03G H2 0.9600 . ?
C03G HJ 0.9600 . ?
C03G HK 0.9600 . ?
C03H H25 0.9300 . ?
C03H C03Z 1.373(13) . ?
C03I H26 0.9300 . ?
C03I C048 1.382(11) . ?
C03J H4 0.9600 . ?
C03J HL 0.9600 . ?
C03J HM 0.9600 . ?
C03L H27 0.9300 . ?
C03L C046 1.389(14) . ?
C03M H5 0.9600 . ?
C03M HN 0.9600 . ?
C03M HO 0.9600 . ?
C03N H03Q 0.9600 . ?
C03N H03R 0.9600 . ?
C03N H03S 0.9600 . ?
C03O H6 0.9600 . ?
C03O HP 0.9600 . ?
C03O HQ 0.9600 . ?
C03P H7 0.9600 . ?
C03P HR 0.9600 . ?
C03P HS 0.9600 . ?
C03Q H28 0.9300 . ?
C03Q C04I 1.394(13) . ?
B1 H1A 0.9800 . ?
C03S H8 0.9600 . ?
C03S HT 0.9600 . ?
C03S HU 0.9600 . ?
C03T H9 0.9600 . ?
C03T HV 0.9600 . ?
C03T HW 0.9600 . ?
C03U H17 0.9300 . ?
C03U C04M 1.353(11) . ?
C03V H18 0.9300 . ?
C03V C045 1.344(11) . ?
C03X H19 0.9300 . ?
C03X C04D 1.385(14) . ?
C03Y H03T 0.9600 . ?
C03Y H03U 0.9600 . ?
C03Y H03V 0.9600 . ?
C03Z H29 0.9300 . ?
C03Z C043 1.349(11) . ?
C040 H04P 0.9600 . ?
C040 H04Q 0.9600 . ?
C040 H04R 0.9600 . ?
C041 H041 0.9300 . ?
C041 C047 1.343(14) . ?
C041 C04L 1.361(12) . ?
C042 H04S 0.9600 . ?
C042 H04T 0.9600 . ?
C042 H04U 0.9600 . ?
C043 H043 0.9300 . ?
C043 C046 1.350(12) . ?
C044 H044 0.9300 . ?
C044 C04G 1.341(16) . ?
C044 C04I 1.357(17) . ?
C045 H045 0.9300 . ?
C045 C04D 1.367(12) . ?
C046 H046 0.9300 . ?
C047 H047 0.9300 . ?
C048 H048 0.9300 . ?
C048 C04P 1.358(13) . ?
C049 H049 0.9300 . ?
C049 C04G 1.387(13) . ?
C04A H04A 0.9600 . ?
C04A H04B 0.9600 . ?
C04A H04C 0.9600 . ?
C04B H30 0.9300 . ?
C04B C04O 1.394(12) . ?
C04C H04D 0.9600 . ?
C04C H04E 0.9600 . ?
C04C H04F 0.9600 . ?
C04D H20 0.9300 . ?
C04E H04G 0.9600 . ?
C04E H04H 0.9600 . ?
C04E H04I 0.9600 . ?
C04F H04V 0.9600 . ?
C04F H04W 0.9600 . ?
C04F H04X 0.9600 . ?
C04G H31 0.9300 . ?
C04H H04J 0.9600 . ?
C04H H04K 0.9600 . ?
C04H H04L 0.9600 . ?
C04I H32 0.9300 . ?
C04J H04M 0.9600 . ?
C04J H04N 0.9600 . ?
C04J H04O 0.9600 . ?
C04K H04Y 0.9600 . ?
C04K HX 0.9600 . ?
C04K HY 0.9600 . ?
C04L H21 0.9300 . ?
C04M H22 0.9300 . ?
C04M C04N 1.358(12) . ?
C04N H23 0.9300 . ?
C04O H33 0.9300 . ?
C04O C04P 1.344(14) . ?
C04P H34 0.9300 . ?
C04Q H04Z 0.9600 . ?
C04Q HZ 0.9600 . ?
C04Q H35 0.9600 . ?
C04R H04 0.9600 . ?
C04R H36 0.9600 . ?
C04R H37 0.9600 . ?
C04S H10 0.9600 . ?
C04S H38 0.9600 . ?
C04S H39 0.9600 . ?

loop_
_geom_torsion_atom_site_label_1
_geom_torsion_atom_site_label_2
_geom_torsion_atom_site_label_3
_geom_torsion_atom_site_label_4
_geom_torsion
_geom_torsion_site_symmetry_1
_geom_torsion_site_symmetry_2
_geom_torsion_site_symmetry_3
_geom_torsion_site_symmetry_4
_geom_torsion_publ_flag
W2 N20 N19 C01C 174.8(4) . . . . ?
W2 N20 N19 B3 -8.0(6) . . . . ?
W2 N20 C01N C01J -173.4(4) . . . . ?
W2 N20 C01N C02A 6.3(10) . . . . ?
W2 N18 C01L C01U -171.5(4) . . . . ?
W2 N18 C01L C01Z 8.8(9) . . . . ?
W2 N16 C02I C02L 10.1(11) . . . . ?
W2 N16 C02I C03D -172.1(5) . . . . ?
W1 N7 N6 C01R -176.6(4) . . . . ?
W1 N7 N6 B1 3.1(7) . . . . ?
W1 N7 C02B C02N 175.6(5) . . . . ?
W1 N7 C02B C03G -5.7(11) . . . . ?
W1 N3 N2 C02S 175.9(4) . . . . ?
W1 N3 N2 B1 -4.7(6) . . . . ?
W1 N3 C013 C01X -174.8(4) . . . . ?
W1 N3 C013 C023 7.1(9) . . . . ?
W1 N5 N4 C029 -179.7(4) . . . . ?
W1 N5 N4 B1 -4.2(7) . . . . ?
W1 N5 C02D C01V -179.1(5) . . . . ?
W1 N5 C02D C03O 2.3(11) . . . . ?
N20 N19 C01C C01J -0.2(7) . . . . ?
N20 N19 C01C C02Z 179.4(6) . . . . ?
N20 N19 B3 N15 64.6(7) . . . . ?
N20 N19 B3 N17 -54.8(7) . . . . ?
N19 N20 C01N C01J 0.0(7) . . . . ?
N19 N20 C01N C02A 179.7(6) . . . . ?
N19 C01C C01J C01N 0.2(8) . . . . ?
N7 N6 C01R C02N -0.2(7) . . . . ?
N7 N6 C01R C03P 179.6(6) . . . . ?
N7 N6 B1 N4 57.2(7) . . . . ?
N7 N6 B1 N2 -62.9(7) . . . . ?
N7 C02B C02N C01R 1.0(8) . . . . ?
N6 N7 C02B C02N -1.0(7) . . . . ?
N6 N7 C02B C03G 177.6(7) . . . . ?
N6 C01R C02N C02B -0.5(8) . . . . ?
N25 C019 C01D N26 0.9(6) . . . . ?
N25 C019 C01D C030 -176.0(6) . . . . ?
N15 N16 C02I C02L -176.8(7) . . . . ?
N15 N16 C02I C03D 1.0(7) . . . . ?
N15 C01T C03D C02I 0.8(8) . . . . ?
N23 C01E C01Y N24 0.6(7) . . . . ?
N23 C01E C01Y C03Y 178.3(6) . . . . ?
N17 N18 C01L C01U 2.3(6) . . . . ?
N17 N18 C01L C01Z -177.4(6) . . . . ?
N17 C01I C01U C01L 0.2(7) . . . . ?
N3 N2 C02S C01X 0.2(7) . . . . ?
N3 N2 C02S C040 -178.4(7) . . . . ?
N3 N2 B1 N6 63.6(8) . . . . ?
N3 N2 B1 N4 -57.2(7) . . . . ?
N3 C013 C01X C02S -0.3(8) . . . . ?
N5 N4 C029 C01V -1.2(8) . . . . ?
N5 N4 C029 C03F 177.5(6) . . . . ?
N5 N4 B1 N6 -56.6(8) . . . . ?
N5 N4 B1 N2 63.2(7) . . . . ?
N18 N17 C01I C01U 1.3(7) . . . . ?
N18 N17 C01I C03A -179.9(6) . . . . ?
N18 N17 B3 N19 66.7(7) . . . . ?
N18 N17 B3 N15 -52.8(7) . . . . ?
N18 C01L C01U C01I -1.6(7) . . . . ?
N16 N15 C01T C03D -0.1(7) . . . . ?
N16 N15 C01T C03N 178.9(6) . . . . ?
N16 N15 B3 N19 -52.1(7) . . . . ?
N16 N15 B3 N17 67.8(7) . . . . ?
N16 C02I C03D C01T -1.1(8) . . . . ?
N13 C018 C01F N12 0.6(7) . . . . ?
N13 C018 C01F C03M -179.7(6) . . . . ?
N21 C020 C021 N22 -0.9(8) . . . . ?
N21 C020 C021 C04E -179.9(7) . . . . ?
N4 N5 C02D C01V 1.3(8) . . . . ?
N4 N5 C02D C03O -177.2(7) . . . . ?
N2 N3 C013 C01X 0.4(6) . . . . ?
N2 N3 C013 C023 -177.6(5) . . . . ?
N9 C02M C02Y N8 0.6(7) . . . . ?
N9 C02M C02Y C04K -178.3(7) . . . . ?
C013 N3 N2 C02S -0.4(6) . . . . ?
C013 N3 N2 B1 179.1(5) . . . . ?
C013 C01X C02S N2 0.1(8) . . . . ?
C013 C01X C02S C040 178.6(8) . . . . ?
C6 N26 C01D C019 -1.5(6) . . . . ?
C6 N26 C01D C030 175.8(5) . . . . ?
C6 N25 C019 C01D -0.1(6) . . . . ?
C6 N25 C019 C02P 180.0(5) . . . . ?
C5 N23 C01E C01Y -1.4(7) . . . . ?
C5 N23 C01E C02X 177.6(6) . . . . ?
C5 N24 C01Y C01E 0.4(7) . . . . ?
C5 N24 C01Y C03Y -177.5(6) . . . . ?
C018 N13 C3 Fe3 -178.4(4) . . . . ?
C018 N13 C3 N12 0.3(6) . . . . ?
C019 N25 C6 Fe6 168.4(4) . . . . ?
C019 N25 C6 N26 -0.7(6) . . . . ?
N10 C03B C03E N11 0.8(8) . . . . ?
N10 C03B C03E C042 179.6(7) . . . . ?
C01C N19 B3 N15 -118.8(7) . . . . ?
C01C N19 B3 N17 121.9(7) . . . . ?
C01C C01J C01N N20 -0.1(8) . . . . ?
C01C C01J C01N C02A -179.8(6) . . . . ?
C01D N26 C6 Fe6 -168.1(4) . . . . ?
C01D N26 C6 N25 1.3(6) . . . . ?
C01E N23 C5 Fe5 -170.4(4) . . . . ?
C01E N23 C5 N24 1.6(6) . . . . ?
C01F N12 C3 Fe3 178.9(4) . . . . ?
C01F N12 C3 N13 0.1(6) . . . . ?
C3 N13 C018 C01F -0.6(7) . . . . ?
C3 N13 C018 C02W 176.8(5) . . . . ?
C3 N12 C01F C018 -0.5(7) . . . . ?
C3 N12 C01F C03M 179.7(6) . . . . ?
C1 N9 C02M C02Y 0.2(7) . . . . ?
C1 N9 C02M C039 179.2(6) . . . . ?
C1 N8 C02Y C02M -1.2(8) . . . . ?
C1 N8 C02Y C04K 177.7(6) . . . . ?
C01I N17 N18 W2 172.7(4) . . . . ?
C01I N17 N18 C01L -2.3(6) . . . . ?
C01I N17 B3 N19 -118.0(7) . . . . ?
C01I N17 B3 N15 122.5(6) . . . . ?
C4 N21 C020 C021 0.6(8) . . . . ?
C4 N21 C020 C04C -178.1(6) . . . . ?
C4 N22 C021 C020 1.0(7) . . . . ?
C4 N22 C021 C04E -180.0(6) . . . . ?
C01M C02Q C04L C041 -0.9(13) . . . . ?
C01M C02T C047 C041 -0.3(12) . . . . ?
C01N N20 N19 C01C 0.1(6) . . . . ?
C01N N20 N19 B3 177.4(5) . . . . ?
C2 N10 C03B C03E -0.5(9) . . . . ?
C2 N10 C03B C04R 177.1(7) . . . . ?
C2 N11 C03E C03B -0.8(8) . . . . ?
C2 N11 C03E C042 -179.8(6) . . . . ?
C01P N25 C6 Fe6 -9.3(8) . . . . ?
C01P N25 C6 N26 -178.4(5) . . . . ?
C01P N25 C019 C01D 177.5(5) . . . . ?
C01P N25 C019 C02P -2.4(9) . . . . ?
C01Q C022 C02H C02R -0.8(11) . . . . ?
C01Q C028 C02G C02R 0.4(11) . . . . ?
C01R N6 B1 N4 -123.2(7) . . . . ?
C01R N6 B1 N2 116.8(7) . . . . ?
C01S C03I C048 C04P -2.0(13) . . . . ?
C01S C04B C04O C04P -1.9(16) . . . . ?
C01T N15 N16 W2 173.9(4) . . . . ?
C01T N15 N16 C02I -0.5(7) . . . . ?
C01T N15 B3 N19 120.5(7) . . . . ?
C01T N15 B3 N17 -119.5(7) . . . . ?
C01W C025 C033 C02U 0.2(10) . . . . ?
C01W C027 C034 C02U 1.0(10) . . . . ?
C01Y N24 C5 Fe5 171.2(4) . . . . ?
C01Y N24 C5 N23 -1.3(6) . . . . ?
C01Z C01L C01U C01I 178.1(6) . . . . ?
C020 N21 C4 Fe4 176.6(4) . . . . ?
C020 N21 C4 N22 0.0(7) . . . . ?
C021 N22 C4 Fe4 -177.2(4) . . . . ?
C021 N22 C4 N21 -0.6(7) . . . . ?
C022 C01Q C028 C02G -2.0(9) . . . . ?
C022 C01Q B4 C01M -81.6(7) . . . . ?
C022 C01Q B4 C024 37.4(9) . . . . ?
C022 C01Q B4 C02V 154.1(6) . . . . ?
C022 C02H C02R C02G -1.0(11) . . . . ?
C023 C013 C01X C02S 177.7(6) . . . . ?
C024 C036 C04N C04M -1.6(15) . . . . ?
C024 C03C C03U C04M -0.1(13) . . . . ?
C025 C01W C027 C034 -2.0(9) . . . . ?
C025 C01W B2 C01S 22.0(9) . . . . ?
C025 C01W B2 C026 139.2(7) . . . . ?
C025 C01W B2 C02K -96.9(8) . . . . ?
C026 C03H C03Z C043 0.4(12) . . . . ?
C026 C03L C046 C043 -0.4(13) . . . . ?
C027 C01W C025 C033 1.4(9) . . . . ?
C027 C01W B2 C01S -165.1(6) . . . . ?
C027 C01W B2 C026 -47.9(8) . . . . ?
C027 C01W B2 C02K 76.0(8) . . . . ?
C028 C01Q C022 C02H 2.2(10) . . . . ?
C028 C01Q B4 C01M 90.5(8) . . . . ?
C028 C01Q B4 C024 -150.5(6) . . . . ?
C028 C01Q B4 C02V -33.8(9) . . . . ?
C028 C02G C02R C02H 1.2(11) . . . . ?
C029 N4 B1 N6 117.9(7) . . . . ?
C029 N4 B1 N2 -122.3(7) . . . . ?
C029 C01V C02D N5 -2.1(9) . . . . ?
C029 C01V C02D C03O 176.5(7) . . . . ?
C02B N7 N6 C01R 0.8(7) . . . . ?
C02B N7 N6 B1 -179.5(5) . . . . ?
C02C N12 C01F C018 179.1(6) . . . . ?
C02C N12 C01F C03M -0.7(9) . . . . ?
C02C N12 C3 Fe3 -0.7(8) . . . . ?
C02C N12 C3 N13 -179.4(5) . . . . ?
C02D N5 N4 C029 -0.1(7) . . . . ?
C02D N5 N4 B1 175.4(6) . . . . ?
C02D C01V C029 N4 2.0(8) . . . . ?
C02D C01V C029 C03F -176.6(7) . . . . ?
C02E N26 C6 Fe6 11.7(8) . . . . ?
C02E N26 C6 N25 -178.8(5) . . . . ?
C02E N26 C01D C019 178.7(5) . . . . ?
C02E N26 C01D C030 -4.1(9) . . . . ?
C02F N13 C018 C01F 177.6(6) . . . . ?
C02F N13 C018 C02W -5.1(9) . . . . ?
C02F N13 C3 Fe3 3.5(9) . . . . ?
C02F N13 C3 N12 -177.9(6) . . . . ?
B3 N19 C01C C01J -177.2(6) . . . . ?
B3 N19 C01C C02Z 2.4(10) . . . . ?
B3 N15 N16 W2 -12.2(7) . . . . ?
B3 N15 N16 C02I 173.4(5) . . . . ?
B3 N15 C01T C03D -173.4(6) . . . . ?
B3 N15 C01T C03N 5.6(10) . . . . ?
B3 N17 N18 W2 -11.2(6) . . . . ?
B3 N17 N18 C01L 173.8(5) . . . . ?
B3 N17 C01I C01U -174.4(6) . . . . ?
B3 N17 C01I C03A 4.4(10) . . . . ?
C02K C03Q C04I C044 0.6(14) . . . . ?
C02K C049 C04G C044 -2.8(14) . . . . ?
C02L C02I C03D C01T 176.6(7) . . . . ?
C02M N9 C1 Fe1 174.1(4) . . . . ?
C02M N9 C1 N8 -0.9(7) . . . . ?
C02O N21 C4 Fe4 -4.7(9) . . . . ?
C02O N21 C4 N22 178.7(6) . . . . ?
C02O N21 C020 C021 -178.1(6) . . . . ?
C02O N21 C020 C04C 3.2(10) . . . . ?
C02P C019 C01D N26 -179.2(6) . . . . ?
C02P C019 C01D C030 3.8(11) . . . . ?
C02Q C01M C02T C047 0.5(10) . . . . ?
C02Q C01M B4 C01Q 76.7(8) . . . . ?
C02Q C01M B4 C024 -42.1(9) . . . . ?
C02Q C01M B4 C02V -159.7(6) . . . . ?
C02S N2 B1 N6 -117.1(8) . . . . ?
C02S N2 B1 N4 122.1(7) . . . . ?
C02T C01M C02Q C04L 0.1(11) . . . . ?
C02T C01M B4 C01Q -96.8(8) . . . . ?
C02T C01M B4 C024 144.3(6) . . . . ?
C02T C01M B4 C02V 26.7(9) . . . . ?
C02V C032 C03V C045 -0.2(12) . . . . ?
C02V C03X C04D C045 -1.7(14) . . . . ?
C02W C018 C01F N12 -176.3(6) . . . . ?
C02W C018 C01F C03M 3.4(12) . . . . ?
C02X C01E C01Y N24 -178.3(6) . . . . ?
C02X C01E C01Y C03Y -0.6(12) . . . . ?
C02Y N8 C1 Fe1 -173.6(5) . . . . ?
C02Y N8 C1 N9 1.3(7) . . . . ?
C02Z C01C C01J C01N -179.3(7) . . . . ?
C031 N11 C2 Fe2 2.5(9) . . . . ?
C031 N11 C2 N10 -178.9(6) . . . . ?
C031 N11 C03E C03B 178.6(7) . . . . ?
C031 N11 C03E C042 -0.4(10) . . . . ?
C032 C02V B4 C01M -149.5(6) . . . . ?
C032 C02V B4 C01Q -31.1(9) . . . . ?
C032 C02V B4 C024 89.2(8) . . . . ?
C032 C02V C03X C04D 1.1(11) . . . . ?
C032 C03V C045 C04D -0.3(12) . . . . ?
C033 C02U C034 C027 0.9(10) . . . . ?
C034 C02U C033 C025 -1.4(10) . . . . ?
C035 N22 C4 Fe4 2.0(9) . . . . ?
C035 N22 C4 N21 178.7(6) . . . . ?
C035 N22 C021 C020 -178.3(6) . . . . ?
C035 N22 C021 C04E 0.8(10) . . . . ?
C036 C024 C03C C03U 0.6(11) . . . . ?
C036 C024 B4 C01M -31.0(10) . . . . ?
C036 C024 B4 C01Q -145.6(7) . . . . ?
C036 C024 B4 C02V 92.4(8) . . . . ?
C037 N23 C5 Fe5 10.4(9) . . . . ?
C037 N23 C5 N24 -177.6(6) . . . . ?
C037 N23 C01E C01Y 177.8(6) . . . . ?
C037 N23 C01E C02X -3.2(9) . . . . ?
C038 N24 C5 Fe5 -7.9(8) . . . . ?
C038 N24 C5 N23 179.7(5) . . . . ?
C038 N24 C01Y C01E 179.5(6) . . . . ?
C038 N24 C01Y C03Y 1.6(9) . . . . ?
C039 C02M C02Y N8 -178.3(6) . . . . ?
C039 C02M C02Y C04K 2.9(13) . . . . ?
C03A C01I C01U C01L -178.5(7) . . . . ?
C03B N10 C2 Fe2 178.6(5) . . . . ?
C03B N10 C2 N11 0.0(7) . . . . ?
C03C C024 C036 C04N 0.2(12) . . . . ?
C03C C024 B4 C01M 152.6(6) . . . . ?
C03C C024 B4 C01Q 37.9(9) . . . . ?
C03C C024 B4 C02V -84.0(8) . . . . ?
C03C C03U C04M C04N -1.2(15) . . . . ?
C03E N11 C2 Fe2 -178.0(5) . . . . ?
C03E N11 C2 N10 0.5(7) . . . . ?
C03G C02B C02N C01R -177.7(7) . . . . ?
C03H C026 B2 C01S 106.8(8) . . . . ?
C03H C026 B2 C01W -14.3(9) . . . . ?
C03H C026 B2 C02K -132.2(7) . . . . ?
C03H C026 C03L C046 1.9(11) . . . . ?
C03H C03Z C043 C046 1.2(13) . . . . ?
C03I C01S B2 C01W 46.5(9) . . . . ?
C03I C01S B2 C026 -75.4(8) . . . . ?
C03I C01S B2 C02K 161.3(7) . . . . ?
C03I C01S C04B C04O 0.8(13) . . . . ?
C03I C048 C04P C04O 0.9(16) . . . . ?
C03J Si1 N1 Fe3 172.6(4) . . . . ?
C03J Si1 N1 Fe2 55.4(5) . . . . ?
C03J Si1 N1 Fe1 -64.0(6) . . . . ?
B2 C01S C03I C048 175.0(7) . . . . ?
B2 C01S C04B C04O -173.0(8) . . . . ?
B2 C01W C025 C033 174.8(6) . . . . ?
B2 C01W C027 C034 -175.7(6) . . . . ?
B2 C026 C03H C03Z -178.1(7) . . . . ?
B2 C026 C03L C046 178.4(7) . . . . ?
B2 C02K C03Q C04I 176.7(7) . . . . ?
B2 C02K C049 C04G -175.7(7) . . . . ?
C03L C026 C03H C03Z -1.9(10) . . . . ?
C03L C026 B2 C01S -69.3(8) . . . . ?
C03L C026 B2 C01W 169.7(6) . . . . ?
C03L C026 B2 C02K 51.8(8) . . . . ?
C03N C01T C03D C02I -178.2(7) . . . . ?
C03P C01R C02N C02B 179.8(7) . . . . ?
C03Q C02K B2 C01S 130.4(7) . . . . ?
C03Q C02K B2 C01W -110.2(7) . . . . ?
C03Q C02K B2 C026 12.6(9) . . . . ?
C03Q C02K C049 C04G 1.2(11) . . . . ?
B1 N6 C01R C02N -179.9(6) . . . . ?
B1 N6 C01R C03P -0.1(10) . . . . ?
B1 N4 C029 C01V -176.2(6) . . . . ?
B1 N4 C029 C03F 2.5(11) . . . . ?
B1 N2 C02S C01X -179.2(6) . . . . ?
B1 N2 C02S C040 2.2(11) . . . . ?
C03S N9 C1 Fe1 -3.1(9) . . . . ?
C03S N9 C1 N8 -178.1(6) . . . . ?
C03S N9 C02M C02Y 177.5(6) . . . . ?
C03S N9 C02M C039 -3.6(9) . . . . ?
C03T N8 C1 Fe1 5.3(10) . . . . ?
C03T N8 C1 N9 -179.8(6) . . . . ?
C03T N8 C02Y C02M 179.8(7) . . . . ?
C03T N8 C02Y C04K -1.2(10) . . . . ?
C03U C04M C04N C036 2.1(16) . . . . ?
C03V C045 C04D C03X 1.2(13) . . . . ?
B4 C01M C02Q C04L -174.0(7) . . . . ?
B4 C01M C02T C047 174.5(6) . . . . ?
B4 C01Q C022 C02H 175.1(7) . . . . ?
B4 C01Q C028 C02G -174.8(6) . . . . ?
B4 C024 C036 C04N -176.4(8) . . . . ?
B4 C024 C03C C03U 177.3(7) . . . . ?
B4 C02V C032 C03V -173.0(6) . . . . ?
B4 C02V C03X C04D 174.0(7) . . . . ?
C03X C02V C032 C03V -0.2(10) . . . . ?
C03X C02V B4 C01M 38.3(9) . . . . ?
C03X C02V B4 C01Q 156.7(6) . . . . ?
C03X C02V B4 C024 -83.0(8) . . . . ?
C03Z C043 C046 C03L -1.2(13) . . . . ?
C047 C041 C04L C02Q 1.0(13) . . . . ?
C049 C02K B2 C01S -53.1(8) . . . . ?
C049 C02K B2 C01W 66.3(8) . . . . ?
C049 C02K B2 C026 -170.8(6) . . . . ?
C049 C02K C03Q C04I -0.1(10) . . . . ?
C04A Si2 N14 Fe6 -60.4(6) . . . . ?
C04A Si2 N14 Fe5 -178.8(4) . . . . ?
C04A Si2 N14 Fe4 62.1(5) . . . . ?
C04B C01S C03I C048 1.2(11) . . . . ?
C04B C01S B2 C01W -140.2(7) . . . . ?
C04B C01S B2 C026 97.9(8) . . . . ?
C04B C01S B2 C02K -25.4(10) . . . . ?
C04B C04O C04P C048 0.9(17) . . . . ?
C04C C020 C021 N22 177.7(7) . . . . ?
C04C C020 C021 C04E -1.2(14) . . . . ?
C04F N10 C2 Fe2 -0.7(10) . . . . ?
C04F N10 C2 N11 -179.3(7) . . . . ?
C04F N10 C03B C03E 178.8(7) . . . . ?
C04F N10 C03B C04R -3.6(12) . . . . ?
C04G C044 C04I C03Q -2.3(17) . . . . ?
C04H Si2 N14 Fe6 178.3(5) . . . . ?
C04H Si2 N14 Fe5 59.8(6) . . . . ?
C04H Si2 N14 Fe4 -59.2(6) . . . . ?
C04I C044 C04G C049 3.3(16) . . . . ?
C04J Si2 N14 Fe6 58.8(6) . . . . ?
C04J Si2 N14 Fe5 -59.6(5) . . . . ?
C04J Si2 N14 Fe4 -178.6(4) . . . . ?
C04L C041 C047 C02T -0.5(13) . . . . ?
C04Q Si1 N1 Fe3 50.5(7) . . . . ?
C04Q Si1 N1 Fe2 -66.7(6) . . . . ?
C04Q Si1 N1 Fe1 173.9(5) . . . . ?
C04R C03B C03E N11 -176.6(8) . . . . ?
C04R C03B C03E C042 2.3(16) . . . . ?
C04S Si1 N1 Fe3 -68.7(6) . . . . ?
C04S Si1 N1 Fe2 174.1(5) . . . . ?
C04S Si1 N1 Fe1 54.7(6) . . . . ?

loop_
_smtbx_masks_void_nr
_smtbx_masks_void_average_x
_smtbx_masks_void_average_y
_smtbx_masks_void_average_z
_smtbx_masks_void_volume
_smtbx_masks_void_count_electrons
_smtbx_masks_void_content
1 -0.108 0.000 0.000 619.1 123.5 ?
2 0.000 0.000 0.500 685.1 69.0 ?
3 -0.500 0.500 0.000 685.1 69.0 ?
4 -0.507 0.500 0.500 619.1 123.5 ?
5 0.198 0.409 0.997 16.8 0.0 ?
6 0.209 0.236 0.289 9.3 0.0 ?
7 0.208 0.264 0.757 8.3 0.0 ?
8 0.302 0.909 0.503 16.8 0.0 ?
9 0.291 0.736 0.211 9.3 0.0 ?
10 0.292 0.764 0.743 8.3 0.0 ?
11 0.698 0.091 0.497 16.8 0.0 ?
12 0.708 0.236 0.257 8.3 0.0 ?
13 0.709 0.264 0.789 9.3 0.0 ?
14 0.802 0.591 0.003 16.8 0.0 ?
15 0.792 0.736 0.243 8.3 0.0 ?
16 0.791 0.764 0.711 9.3 0.0 ?
